data_1572627
loop_
_publ_author_name
'Xu, Chengkai'
'Tran, Quy Gia'
'Liu, Dexin'
'Zhai, Canjia'
'Wojtas, Lukasz'
'Liu, Wenqi'

_publ_section_title
;
 Charge-assisted hydrogen bonding in a bicyclic amide cage: an effective
 approach to anion recognition and catalysis in water.
;
_journal_issue 39
_journal_name_full 'Chemical science'
_journal_page_first 16040
_journal_page_last 16049
_journal_paper_doi 10.1039/d4sc05236f
_journal_volume 15
_journal_year 2024
_chemical_formula_moiety 'C54 H66 N9 O6, 4.103(C2 F3 O2), C2 H F3 O2, 1.5(O)'
_chemical_formula_sum 'C64.2 H67 F15.31 N9 O17.7'
_chemical_formula_weight 1538.84
_space_group_crystal_system triclinic
_space_group_IT_number 2
_space_group_name_Hall '-P 1'
_space_group_name_H-M_alt 'P -1'
_atom_sites_solution_hydrogens geom
_audit_creation_date 2024-01-31
_audit_creation_method
;
Olex2 1.5
(compiled 2023.08.24 svn.re1ec1418 for OlexSys, GUI svn.r6817)
;
_audit_update_record
;
2024-02-21 deposited with the CCDC.	2024-09-10 downloaded from the CCDC.
;
_cell_angle_alpha 113.091(5)
_cell_angle_beta 99.699(5)
_cell_angle_gamma 92.773(5)
_cell_formula_units_Z 4
_cell_length_a 13.0460(10)
_cell_length_b 25.708(2)
_cell_length_c 27.482(2)
_cell_measurement_reflns_used 9921
_cell_measurement_temperature 100.00
_cell_measurement_theta_max 36.27
_cell_measurement_theta_min 3.08
_cell_volume 8290.6(12)
_computing_cell_refinement 'SAINT V8.40B (?, 2016)'
_computing_data_reduction 'SAINT V8.40B (?, 2016)'
_computing_molecular_graphics 'Olex2 1.5 (Dolomanov et al., 2009)'
_computing_publication_material 'Olex2 1.5 (Dolomanov et al., 2009)'
_computing_structure_refinement 'XL  (Sheldrick, 2008)'
_diffrn_ambient_temperature 100.00
_diffrn_detector 'Bruker PHOTON III CPAD area detector'
_diffrn_detector_type 'CPAD area detector'
_diffrn_measured_fraction_theta_full 0.999
_diffrn_measured_fraction_theta_max 0.999
_diffrn_measurement_device 'Kappa stage four-circle diffractometer'
_diffrn_measurement_device_type 'Bruker APEX-II CCD'
_diffrn_measurement_method '\f and \w scans'
_diffrn_radiation_monochromator mirrors
_diffrn_radiation_type CuK\a
_diffrn_radiation_wavelength 1.54178
_diffrn_reflns_av_R_equivalents 0.1251
_diffrn_reflns_av_unetI/netI 0.0891
_diffrn_reflns_Laue_measured_fraction_full 0.999
_diffrn_reflns_Laue_measured_fraction_max 0.999
_diffrn_reflns_limit_h_max 9
_diffrn_reflns_limit_h_min -9
_diffrn_reflns_limit_k_max 19
_diffrn_reflns_limit_k_min -19
_diffrn_reflns_limit_l_max 20
_diffrn_reflns_limit_l_min -20
_diffrn_reflns_number 54411
_diffrn_reflns_point_group_measured_fraction_full 0.999
_diffrn_reflns_point_group_measured_fraction_max 0.999
_diffrn_reflns_theta_full 35.732
_diffrn_reflns_theta_max 35.732
_diffrn_reflns_theta_min 3.078
_diffrn_source 'Microfocus sealed X-ray tube'
_diffrn_source_current 1.1
_diffrn_source_power 0.05500000000000001
_diffrn_source_type 'Incoatec ImuS 3.0,HELIOS EF Cu optic (ELM70)'
_diffrn_source_voltage 50.0
_diffrn_standards_number 0
_exptl_absorpt_coefficient_mu 0.983
_exptl_absorpt_correction_T_max 0.7472
_exptl_absorpt_correction_T_min 0.4929
_exptl_absorpt_correction_type multi-scan
_exptl_absorpt_process_details
;
SADABS-2016/2 (Bruker,2016/2) was used for absorption correction.
wR2(int) was 0.1458 before and 0.1099 after correction.
The Ratio of minimum to maximum transmission is 0.6597.
The \l/2 correction factor is Not present.
;
_exptl_crystal_colour colorless
_exptl_crystal_density_diffrn 1.233
_exptl_crystal_description needle
_exptl_crystal_F_000 3179
_refine_diff_density_max 0.687
_refine_diff_density_min -0.371
_refine_diff_density_rms 0.077
_refine_ls_extinction_method none
_refine_ls_goodness_of_fit_ref 1.367
_refine_ls_hydrogen_treatment constr
_refine_ls_matrix_type full
_refine_ls_number_parameters 2051
_refine_ls_number_reflns 7551
_refine_ls_number_restraints 3397
_refine_ls_restrained_S_all 1.200
_refine_ls_R_factor_all 0.1366
_refine_ls_R_factor_gt 0.1091
_refine_ls_shift/su_max 0.001
_refine_ls_shift/su_mean 0.000
_refine_ls_structure_factor_coef Fsqd
_refine_ls_weighting_details 'w=1/[\s^2^(Fo^2^)+(0.2000P)^2^] where P=(Fo^2^+2Fc^2^)/3'
_refine_ls_weighting_scheme calc
_refine_ls_wR_factor_gt 0.3060
_refine_ls_wR_factor_ref 0.3349
_reflns_Friedel_coverage 0.000
_reflns_number_gt 5066
_reflns_number_total 7551
_reflns_threshold_expression 'I > 2\s(I)'
_cod_data_source_file d4sc05236f2.cif
_cod_data_source_block 127_7
_cod_depositor_comments 'Adding full bibliography for 1572625--1572628.cif.'
_cod_original_cell_volume 8290.6(11)
_cod_original_formula_sum 'C64.20 H67 F15.31 N9 O17.70'
_cod_database_code 1572627
_shelx_shelxl_version_number 2019/1
_shelx_space_group_comment
;
The symmetry employed for this shelxl refinement is uniquely defined
by the following loop, which should always be used as a source of
symmetry information in preference to the above space-group names.
They are only intended as comments.
;
_olex2_refinement_description
;
1. Fixed Uiso
 At 1.2 times of:
  All C(H) groups, All C(H,H) groups, All N(H) groups
 At 1.5 times of:
  All C(H,H,H) groups, All O(H) groups
2. Restrained distances
 O2_20-O2_21
 -2.6 with sigma of 0.02
 O2_21-H23A_1$1
 -2.6 with sigma of 0.02
 C44A_1-C43A_1 = C45A_1-C44A_1 = C46A_1-C45A_1 = C47A_1-C46A_1 = C48A_1-C47A_1
 = C48A_1-C43A_1 = C64A_1-C63A_1 = C65A_1-C64A_1 = C66A_1-C65A_1 = C67A_1-
 C66A_1 = C68A_1-C67A_1 = C68A_1-C63A_1 = C48B_2-C43B_2 = C44B_2-C43B_2 =
 C45B_2-C44B_2 = C46B_2-C45B_2 = C47B_2-C46B_2 = C48B_2-C47B_2 = C64B_2-C63B_2 =
  C65B_2-C64B_2 = C66B_2-C65B_2 = C67B_2-C66B_2 = C68B_2-C67B_2 = C68B_2-C63B_2
 = C4A_1-C3A_1 = C5A_1-C4A_1 = C6A_1-C5A_1 = C7A_1-C6A_1 = C14A_1-C13A_1 =
 C15A_1-C14A_1 = C16A_1-C15A_1 = C17A_1-C16A_1 = C24A_1-C23A_1 = C25A_1-C24A_1 =
  C26A_1-C25A_1 = C27A_1-C26A_1 = C4B_2-C3B_2 = C5B_2-C4B_2 = C6B_2-C5B_2 =
 C7B_2-C6B_2 = C14B_2-C13B_2 = C15B_2-C14B_2 = C16B_2-C15B_2 = C17B_2-C16B_2 =
 C24B_2-C23B_2 = C25B_2-C24B_2 = C26B_2-C25B_2 = C27B_2-C26B_2
 1.39 with sigma of 0.02
 C8A_1-C4A_1 \\sim C6A_1-C10A_1 \\sim C20A_1-C16A_1 \\sim C18A_1-C14A_1 \\sim
C28A_1-C24A_1 ~
 C30A_1-C26A_1 \\sim C8B_2-C4B_2 \\sim C6B_2-C10B_2 \\sim C18B_2-C14B_2 \\sim
C20B_2-C16B_2 ~
 C28B_2-C24B_2 \\sim C30B_2-C26B_2
 with sigma of 0.02
3. Uiso/Uaniso restraints and constraints
All non-hydrogen atoms have similar U: within 2A with sigma of 0.04 and sigma
for terminal atoms of 0.08 within 2A
4. Rigid body (RIGU) restrains
 All non-hydrogen atoms
 with sigma for 1-2 distances of 0.004 and sigma for 1-3 distances of 0.004
5. Others
 Sof(O1)=Sof(O2)=Sof(C3)=Sof(C4)=Sof(F5)=Sof(F6)=Sof(F7)=Sof(O1)=Sof(O2)=
 Sof(C3)=Sof(C4)=Sof(F5)=Sof(F6)=Sof(F7)=FVAR(1)
 Sof(O1)=Sof(O2)=Sof(C3)=Sof(C4)=Sof(F5)=Sof(F6)=Sof(F7)=FVAR(2)
 Sof(O1)=Sof(O2)=Sof(C3)=Sof(C4)=Sof(F5)=Sof(F6)=Sof(F7)=FVAR(3)
 Fixed Sof: F5(0.5) F5(0.5) F6(0.5) F6(0.5) F7(0.5) F7(0.5) F5(0.5) F5(0.5)
 F6(0.5) F6(0.5) F7(0.5) F7(0.5) O1(0.5) O2(0.5) C3(0.5) C4(0.5) F5(0.25)
 F5(0.25) F6(0.25) F6(0.25) F7(0.25) F7(0.25)
6.a Secondary CH2 refined with riding coordinates:
 C32A(H32A,H32B), C34A(H34A,H34B), C36A(H36A,H36B), C37A(H37A,H37B), C39A(H39A,
 H39B), C41A(H41A,H41B), C52A(H52A,H52B), C54A(H54A,H54B), C56A(H56A,H56B),
 C57A(H57A,H57B), C59A(H59A,H59B), C61A(H61A,H61B), C32B(H32A,H32B), C34B(H34A,
 H34B), C36B(H36A,H36B), C37B(H37A,H37B), C39B(H39A,H39B), C41B(H41A,H41B),
 C52B(H52A,H52B), C54B(H54A,H54B), C56B(H56A,H56B), C57B(H57A,H57B), C59B(H59A,
 H59B), C61B(H61A,H61B)
6.b Aromatic/amide H refined with riding coordinates:
 C3A(H3A), C5A(H5A), C7A(H7A), C13A(H13A), C15A(H15A), C17A(H17A), C23A(H23A),
 C25A(H25A), C27A(H27A), N31A(H31A), N33A(H33A), N35A(H35A), N51A(H51A),
 N53A(H53A), N55A(H55A), C3B(H3B), C5B(H5B), C7B(H7B), C13B(H13B), C15B(H15B),
 C17B(H17B), C23B(H23B), C25B(H25B), C27B(H27B), N31B(H31B), N33B(H33B),
 N35B(H35B), N51B(H51B), N53B(H53B), N55B(H55B)
6.c Tetrahedral OH refined with riding coordinates:
 O2(H2), O2(H2)
6.d Idealised Me refined as rotating group:
 C1A(H1AA,H1AB,H1AC), C11A(H11A,H11B,H11C), C21A(H21A,H21B,H21C), C38A(H38A,
 H38B,H38C), C40A(H40A,H40B,H40C), C42A(H42A,H42B,H42C), C58A(H58A,H58B,H58C),
 C60A(H60A,H60B,H60C), C62A(H62A,H62B,H62C), C1B(H1BA,H1BB,H1BC), C11B(H11A,
 H11B,H11C), C21B(H21A,H21B,H21C), C38B(H38A,H38B,H38C), C40B(H40A,H40B,H40C),
 C42B(H42A,H42B,H42C), C58B(H58A,H58B,H58C), C60B(H60A,H60B,H60C), C62B(H62A,
 H62B,H62C)
;
_smtbx_masks_void_probe_radius 0.6
_smtbx_masks_void_truncation_radius 1.2
_olex2_submission_special_instructions 'No special instructions were received'

loop_
_space_group_symop_operation_xyz
'x, y, z'
'-x, -y, -z'

loop_
_atom_site_label
_atom_site_type_symbol
_atom_site_fract_x
_atom_site_fract_y
_atom_site_fract_z
_atom_site_U_iso_or_equiv
_atom_site_adp_type
_atom_site_occupancy
_atom_site_site_symmetry_order
_atom_site_calc_flag
_atom_site_refinement_flags_posn
_atom_site_refinement_flags_adp
_atom_site_refinement_flags_occupancy
_atom_site_disorder_assembly
_atom_site_disorder_group
C1A_1 C 1.3374(13) 0.8931(7) 1.1886(9) 0.130(7) Uani 1 1 d . U . . .
H1AA_1 H 1.278049 0.895282 1.162631 0.195 Uiso 1 1 calc R U . . .
H1AB_1 H 1.403142 0.901502 1.178809 0.195 Uiso 1 1 calc R U . . .
H1AC_1 H 1.335383 0.920867 1.224931 0.195 Uiso 1 1 calc R U . . .
N2A_1 N 1.3307(10) 0.8360(6) 1.1876(6) 0.098(5) Uani 1 1 d . U . . .
C3A_1 C 1.4195(13) 0.8135(7) 1.1949(7) 0.093(5) Uani 1 1 d D U . . .
H3A_1 H 1.485604 0.834032 1.199680 0.112 Uiso 1 1 calc R U . . .
C4A_1 C 1.4128(11) 0.7606(6) 1.1953(6) 0.079(5) Uani 1 1 d D U . . .
C5A_1 C 1.3164(11) 0.7312(6) 1.1877(6) 0.078(5) Uani 1 1 d D U . . .
H5A_1 H 1.311978 0.694704 1.188948 0.094 Uiso 1 1 calc R U . . .
C6A_1 C 1.2261(11) 0.7546(6) 1.1784(6) 0.071(4) Uani 1 1 d D U . . .
C7A_1 C 1.2315(12) 0.8091(6) 1.1797(6) 0.086(5) Uani 1 1 d D U . . .
H7A_1 H 1.170522 0.826867 1.175481 0.103 Uiso 1 1 calc R U . . .
C8A_1 C 1.5153(13) 0.7376(8) 1.2054(7) 0.086(5) Uani 1 1 d D U . . .
O9A_1 O 1.5985(8) 0.7725(5) 1.2247(5) 0.120(4) Uani 1 1 d . U . . .
C10A_1 C 1.1165(12) 0.7281(7) 1.1709(8) 0.072(5) Uani 1 1 d D U . . .
O11A_1 O 1.0464(8) 0.7381(4) 1.1436(5) 0.090(4) Uani 1 1 d . U . . .
C11A_1 C 1.2555(10) 0.1986(5) 1.0024(6) 0.076(5) Uani 1 1 d . U . . .
H11A_1 H 1.247363 0.190367 0.963932 0.113 Uiso 1 1 calc R U . . .
H11B_1 H 1.194065 0.180085 1.008304 0.113 Uiso 1 1 calc R U . . .
H11C_1 H 1.318648 0.183913 1.014177 0.113 Uiso 1 1 calc R U . . .
N12A_1 N 1.2651(9) 0.2607(5) 1.0339(5) 0.059(3) Uani 1 1 d . U . . .
C13A_1 C 1.3569(12) 0.2902(6) 1.0587(6) 0.059(4) Uani 1 1 d D U . . .
H13A_1 H 1.416929 0.270621 1.057139 0.071 Uiso 1 1 calc R U . . .
C14A_1 C 1.3702(10) 0.3478(6) 1.0868(6) 0.060(4) Uani 1 1 d D U . . .
C15A_1 C 1.2807(10) 0.3755(6) 1.0872(6) 0.063(4) Uani 1 1 d D U . . .
H15A_1 H 1.287350 0.415745 1.105761 0.076 Uiso 1 1 calc R U . . .
C16A_1 C 1.1843(11) 0.3460(6) 1.0617(6) 0.064(4) Uani 1 1 d D U . . .
C17A_1 C 1.1786(11) 0.2876(6) 1.0352(6) 0.062(4) Uani 1 1 d D U . . .
H17A_1 H 1.112088 0.265727 1.017542 0.074 Uiso 1 1 calc R U . . .
C18A_1 C 1.4752(13) 0.3791(8) 1.1142(8) 0.089(6) Uani 1 1 d D U . . .
O19A_1 O 1.5519(8) 0.3563(4) 1.0947(5) 0.106(4) Uani 1 1 d . U . . .
C20A_1 C 1.0810(13) 0.3693(8) 1.0649(7) 0.072(5) Uani 1 1 d D U . . .
O21A_1 O 1.0001(8) 0.3383(4) 1.0466(5) 0.107(4) Uani 1 1 d . U . . .
C21A_1 C 1.2732(14) 0.5789(8) 1.5523(7) 0.121(6) Uani 1 1 d . U . . .
H21A_1 H 1.284428 0.540644 1.549936 0.182 Uiso 1 1 calc R U . . .
H21B_1 H 1.206414 0.588225 1.563314 0.182 Uiso 1 1 calc R U . . .
H21C_1 H 1.330469 0.606740 1.579018 0.182 Uiso 1 1 calc R U . . .
N22A_1 N 1.2706(12) 0.5807(6) 1.4974(6) 0.103(4) Uani 1 1 d . U . . .
C23A_1 C 1.3634(15) 0.5902(8) 1.4843(7) 0.111(6) Uani 1 1 d D U . . .
H23A_1 H 1.426232 0.597580 1.510341 0.134 Uiso 1 1 calc R U . . .
C24A_1 C 1.3699(13) 0.5897(8) 1.4353(7) 0.107(5) Uani 1 1 d D U . . .
C25A_1 C 1.2761(12) 0.5819(7) 1.3991(7) 0.096(5) Uani 1 1 d D U . . .
H25A_1 H 1.276756 0.581894 1.364646 0.115 Uiso 1 1 calc R U . . .
C26A_1 C 1.1817(12) 0.5740(7) 1.4135(7) 0.089(5) Uani 1 1 d D U . . .
C27A_1 C 1.1798(15) 0.5762(7) 1.4647(7) 0.097(5) Uani 1 1 d D U . . .
H27A_1 H 1.115234 0.574524 1.475998 0.117 Uiso 1 1 calc R U . . .
C28A_1 C 1.4747(16) 0.5964(10) 1.4225(10) 0.139(7) Uani 1 1 d D U . . .
O29A_1 O 1.5461(11) 0.5926(9) 1.4557(6) 0.213(8) Uani 1 1 d . U . . .
C30A_1 C 1.0749(14) 0.5681(8) 1.3800(8) 0.091(5) Uani 1 1 d D U . . .
O31A_1 O 0.9987(9) 0.5814(5) 1.3975(4) 0.117(4) Uani 1 1 d . U . . .
N31A_1 N 1.5132(9) 0.6843(5) 1.2008(4) 0.071(4) Uani 1 1 d . U . . .
H31A_1 H 1.453372 0.661770 1.189213 0.085 Uiso 1 1 calc R U . . .
C32A_1 C 1.6141(11) 0.6625(6) 1.2155(6) 0.073(4) Uani 1 1 d . U . . .
H32A_1 H 1.646603 0.647000 1.183501 0.087 Uiso 1 1 calc R U . . .
H32B_1 H 1.663593 0.694401 1.244135 0.087 Uiso 1 1 calc R U . . .
N33A_1 N 1.4878(8) 0.4276(5) 1.1554(5) 0.074(4) Uani 1 1 d . U . . .
H33A_1 H 1.432468 0.443614 1.165509 0.088 Uiso 1 1 calc R U . . .
C34A_1 C 1.5923(10) 0.4559(6) 1.1854(6) 0.076(4) Uani 1 1 d . U . . .
H34A_1 H 1.638749 0.454046 1.159870 0.091 Uiso 1 1 calc R U . . .
H34B_1 H 1.622332 0.436391 1.208185 0.091 Uiso 1 1 calc R U . . .
N35A_1 N 1.4824(9) 0.6018(5) 1.3791(5) 0.092(4) Uani 1 1 d . U . . .
H35A_1 H 1.425928 0.602503 1.356915 0.110 Uiso 1 1 calc R U . . .
C36A_1 C 1.5863(12) 0.6068(7) 1.3666(6) 0.095(5) Uani 1 1 d . U . . .
H36A_1 H 1.630188 0.582366 1.379143 0.114 Uiso 1 1 calc R U . . .
H36B_1 H 1.619707 0.646752 1.387136 0.114 Uiso 1 1 calc R U . . .
C37A_1 C 1.5805(12) 0.6943(7) 1.3262(7) 0.096(5) Uani 1 1 d . U . . .
H37A_1 H 1.546018 0.713465 1.304057 0.115 Uiso 1 1 calc R U . . .
H37B_1 H 1.534884 0.693502 1.351317 0.115 Uiso 1 1 calc R U . . .
C38A_1 C 1.6826(12) 0.7289(7) 1.3586(7) 0.122(7) Uani 1 1 d . U . . .
H38A_1 H 1.732932 0.724482 1.334881 0.183 Uiso 1 1 calc R U . . .
H38B_1 H 1.709648 0.715935 1.386790 0.183 Uiso 1 1 calc R U . . .
H38C_1 H 1.672371 0.769177 1.375307 0.183 Uiso 1 1 calc R U . . .
C39A_1 C 1.5992(10) 0.5423(6) 1.1411(6) 0.062(4) Uani 1 1 d . U . . .
H39A_1 H 1.562630 0.568340 1.127488 0.074 Uiso 1 1 calc R U . . .
H39B_1 H 1.562080 0.503315 1.119882 0.074 Uiso 1 1 calc R U . . .
C40A_1 C 1.7097(9) 0.5436(6) 1.1326(6) 0.078(5) Uani 1 1 d . U . . .
H40A_1 H 1.709520 0.538656 1.095386 0.117 Uiso 1 1 calc R U . . .
H40B_1 H 1.741894 0.512769 1.139272 0.117 Uiso 1 1 calc R U . . .
H40C_1 H 1.749783 0.580358 1.157712 0.117 Uiso 1 1 calc R U . . .
C41A_1 C 1.5796(11) 0.4859(7) 1.2968(7) 0.088(5) Uani 1 1 d . U . . .
H41A_1 H 1.539100 0.497312 1.325977 0.106 Uiso 1 1 calc R U . . .
H41B_1 H 1.542835 0.449835 1.267405 0.106 Uiso 1 1 calc R U . . .
C42A_1 C 1.6878(12) 0.4771(7) 1.3182(7) 0.108(6) Uani 1 1 d . U . . .
H42A_1 H 1.720601 0.455814 1.287891 0.162 Uiso 1 1 calc R U . . .
H42B_1 H 1.683787 0.455528 1.340477 0.162 Uiso 1 1 calc R U . . .
H42C_1 H 1.729789 0.514189 1.340105 0.162 Uiso 1 1 calc R U . . .
C43A_1 C 1.5948(9) 0.6179(6) 1.2347(6) 0.060(4) Uani 1 1 d D U . . .
C44A_1 C 1.5947(9) 0.5597(6) 1.1993(6) 0.052(4) Uani 1 1 d D U . . .
C45A_1 C 1.5857(8) 0.5168(6) 1.2202(6) 0.051(4) Uani 1 1 d D U . . .
C46A_1 C 1.5868(10) 0.5324(7) 1.2754(6) 0.071(4) Uani 1 1 d D U . . .
C47A_1 C 1.5851(10) 0.5907(7) 1.3084(7) 0.071(4) Uani 1 1 d D U . . .
C48A_1 C 1.5883(10) 0.6333(7) 1.2890(7) 0.074(4) Uani 1 1 d D U . . .
N51A_1 N 1.1082(9) 0.6924(5) 1.1950(5) 0.072(4) Uani 1 1 d . U . . .
H51A_1 H 1.164049 0.685534 1.213335 0.086 Uiso 1 1 calc R U . . .
C52A_1 C 1.0031(10) 0.6649(5) 1.1901(6) 0.065(4) Uani 1 1 d . U . . .
H52A_1 H 0.957433 0.661572 1.156110 0.078 Uiso 1 1 calc R U . . .
H52B_1 H 0.971962 0.688917 1.220571 0.078 Uiso 1 1 calc R U . . .
N53A_1 N 1.0850(9) 0.4256(5) 1.0828(5) 0.074(4) Uani 1 1 d . U . . .
H53A_1 H 1.146019 0.446874 1.092817 0.089 Uiso 1 1 calc R U . . .
C54A_1 C 0.9870(10) 0.4528(6) 1.0860(6) 0.074(4) Uani 1 1 d . U . . .
H54A_1 H 0.927711 0.424153 1.080393 0.089 Uiso 1 1 calc R U . . .
H54B_1 H 0.972313 0.466467 1.056760 0.089 Uiso 1 1 calc R U . . .
N55A_1 N 1.0720(9) 0.5425(5) 1.3230(5) 0.085(4) Uani 1 1 d . U . . .
H55A_1 H 1.129487 0.532307 1.311049 0.102 Uiso 1 1 calc R U . . .
C56A_1 C 0.9744(11) 0.5333(6) 1.2854(6) 0.078(4) Uani 1 1 d . U . . .
H56A_1 H 0.926705 0.559680 1.303784 0.094 Uiso 1 1 calc R U . . .
H56B_1 H 0.940819 0.493880 1.274155 0.094 Uiso 1 1 calc R U . . .
C57A_1 C 0.9957(10) 0.6476(6) 1.2892(6) 0.076(4) Uani 1 1 d . U . . .
H57A_1 H 1.040283 0.681045 1.291361 0.091 Uiso 1 1 calc R U . . .
H57B_1 H 1.025008 0.639003 1.320433 0.091 Uiso 1 1 calc R U . . .
C58A_1 C 0.8854(10) 0.6630(7) 1.2933(6) 0.096(6) Uani 1 1 d . U . . .
H58A_1 H 0.854740 0.670247 1.261806 0.145 Uiso 1 1 calc R U . . .
H58B_1 H 0.888276 0.697233 1.326326 0.145 Uiso 1 1 calc R U . . .
H58C_1 H 0.842187 0.631314 1.294308 0.145 Uiso 1 1 calc R U . . .
C59A_1 C 1.0172(11) 0.5701(6) 1.0931(6) 0.072(4) Uani 1 1 d . U . . .
H59A_1 H 1.059316 0.607848 1.106100 0.086 Uiso 1 1 calc R U . . .
H59B_1 H 1.057148 0.541521 1.070791 0.086 Uiso 1 1 calc R U . . .
C60A_1 C 0.9165(11) 0.5704(6) 1.0568(6) 0.087(5) Uani 1 1 d . U . . .
H60A_1 H 0.933053 0.579690 1.027364 0.130 Uiso 1 1 calc R U . . .
H60B_1 H 0.876115 0.599102 1.077783 0.130 Uiso 1 1 calc R U . . .
H60C_1 H 0.875173 0.532761 1.041613 0.130 Uiso 1 1 calc R U . . .
C61A_1 C 0.9690(10) 0.4342(6) 1.1822(6) 0.073(4) Uani 1 1 d . U . . .
H61A_1 H 0.999055 0.432670 1.217129 0.087 Uiso 1 1 calc R U . . .
H61B_1 H 1.005669 0.409562 1.154572 0.087 Uiso 1 1 calc R U . . .
C62A_1 C 0.8497(10) 0.4115(7) 1.1659(7) 0.104(6) Uani 1 1 d . U . . .
H62A_1 H 0.817647 0.418976 1.134693 0.156 Uiso 1 1 calc R U . . .
H62B_1 H 0.815918 0.431032 1.196254 0.156 Uiso 1 1 calc R U . . .
H62C_1 H 0.840651 0.370434 1.156364 0.156 Uiso 1 1 calc R U . . .
C63A_1 C 1.0077(9) 0.6047(6) 1.1903(6) 0.058(4) Uani 1 1 d D U . . .
C64A_1 C 1.0091(9) 0.5576(6) 1.1425(6) 0.053(4) Uani 1 1 d D U . . .
C65A_1 C 0.9950(9) 0.5033(6) 1.1409(6) 0.056(4) Uani 1 1 d D U . . .
C66A_1 C 0.9858(9) 0.4960(6) 1.1873(6) 0.054(4) Uani 1 1 d D U . . .
C67A_1 C 0.9880(9) 0.5422(6) 1.2364(6) 0.056(4) Uani 1 1 d D U . . .
C68A_1 C 1.0004(9) 0.5971(6) 1.2376(6) 0.057(4) Uani 1 1 d D U . . .
C1B_2 C 0.7458(10) 0.3044(6) 1.0051(6) 0.074(5) Uani 1 1 d . U . . .
H1BA_2 H 0.812366 0.328661 1.013992 0.111 Uiso 1 1 calc R U . . .
H1BB_2 H 0.691112 0.328266 1.017437 0.111 Uiso 1 1 calc R U . . .
H1BC_2 H 0.726087 0.282522 0.965887 0.111 Uiso 1 1 calc R U . . .
N2B_2 N 0.7574(9) 0.2647(5) 1.0322(5) 0.063(3) Uani 1 1 d . U . . .
C3B_2 C 0.8429(11) 0.2392(6) 1.0328(6) 0.061(4) Uani 1 1 d D U . . .
H3B_2 H 0.895471 0.246900 1.015605 0.074 Uiso 1 1 calc R U . . .
C4B_2 C 0.8586(11) 0.2028(6) 1.0568(6) 0.068(4) Uani 1 1 d D U . . .
C5B_2 C 0.7833(10) 0.1932(6) 1.0836(6) 0.068(4) Uani 1 1 d D U . . .
H5B_2 H 0.792412 0.167844 1.101019 0.081 Uiso 1 1 calc R U . . .
C6B_2 C 0.6953(11) 0.2208(6) 1.0846(6) 0.071(4) Uani 1 1 d D U . . .
C7B_2 C 0.6869(11) 0.2563(6) 1.0573(6) 0.061(4) Uani 1 1 d D U . . .
H7B_2 H 0.626420 0.275398 1.057094 0.073 Uiso 1 1 calc R U . . .
C8B_2 C 0.9614(12) 0.1772(7) 1.0551(7) 0.072(5) Uani 1 1 d D U . . .
O9B_2 O 1.0276(8) 0.1915(5) 1.0353(5) 0.098(4) Uani 1 1 d . U . . .
C10B_2 C 0.6127(14) 0.2143(6) 1.1140(7) 0.072(5) Uani 1 1 d D U . . .
O11B_2 O 0.5196(9) 0.2219(5) 1.0979(5) 0.107(4) Uani 1 1 d . U . . .
C11B_2 C 0.8182(12) -0.2353(7) 1.1821(9) 0.132(8) Uani 1 1 d . U . . .
H11A_2 H 0.853018 -0.234731 1.216896 0.198 Uiso 1 1 calc R U . . .
H11B_2 H 0.852145 -0.259426 1.153531 0.198 Uiso 1 1 calc R U . . .
H11C_2 H 0.744194 -0.250646 1.174310 0.198 Uiso 1 1 calc R U . . .
N12B_2 N 0.8261(10) -0.1770(6) 1.1847(6) 0.093(4) Uani 1 1 d . U . . .
C13B_2 C 0.9144(12) -0.1550(6) 1.1779(6) 0.081(5) Uani 1 1 d D U . . .
H13B_2 H 0.971334 -0.176796 1.172291 0.097 Uiso 1 1 calc R U . . .
C14B_2 C 0.9240(10) -0.1013(6) 1.1790(6) 0.063(4) Uani 1 1 d D U . . .
C15B_2 C 0.8436(11) -0.0700(6) 1.1905(6) 0.077(5) Uani 1 1 d D U . . .
H15B_2 H 0.849675 -0.031760 1.193781 0.092 Uiso 1 1 calc R U . . .
C16B_2 C 0.7535(11) -0.0935(6) 1.1976(6) 0.072(4) Uani 1 1 d D U . . .
C17B_2 C 0.7442(12) -0.1480(7) 1.1950(7) 0.087(5) Uani 1 1 d D U . . .
H17B_2 H 0.682506 -0.164387 1.200388 0.104 Uiso 1 1 calc R U . . .
C18B_2 C 1.0285(11) -0.0835(8) 1.1703(7) 0.071(5) Uani 1 1 d D U . . .
O19B_2 O 1.0809(7) -0.1147(4) 1.1446(4) 0.079(3) Uani 1 1 d . U . . .
C20B_2 C 0.6600(12) -0.0638(7) 1.2107(7) 0.080(5) Uani 1 1 d D U . . .
C21B_2 C 1.1851(12) 0.3995(8) 1.5413(7) 0.133(8) Uani 1 1 d . U . . .
H21A_2 H 1.155870 0.434242 1.542379 0.199 Uiso 1 1 calc R U . . .
H21B_2 H 1.261638 0.405860 1.546751 0.199 Uiso 1 1 calc R U . . .
H21C_2 H 1.166002 0.389774 1.569986 0.199 Uiso 1 1 calc R U . . .
O21B_2 O 0.5927(8) -0.0793(4) 1.2301(5) 0.116(4) Uani 1 1 d . U . . .
N22B_2 N 1.1422(11) 0.3517(6) 1.4877(5) 0.095(5) Uani 1 1 d . U . . .
C23B_2 C 1.2048(13) 0.3279(7) 1.4542(7) 0.095(6) Uani 1 1 d D U . . .
H23B_2 H 1.278325 0.339421 1.464721 0.114 Uiso 1 1 calc R U . . .
C24B_2 C 1.1616(12) 0.2858(7) 1.4031(6) 0.086(5) Uani 1 1 d D U . . .
C25B_2 C 1.0558(12) 0.2676(7) 1.3917(6) 0.094(5) Uani 1 1 d D U . . .
H25B_2 H 1.025082 0.238348 1.357453 0.113 Uiso 1 1 calc R U . . .
C26B_2 C 0.9927(12) 0.2909(7) 1.4290(6) 0.088(5) Uani 1 1 d D U . . .
C27B_2 C 1.0389(13) 0.3342(7) 1.4776(6) 0.099(6) Uani 1 1 d D U . . .
H27B_2 H 0.998333 0.351730 1.503936 0.119 Uiso 1 1 calc R U . . .
C28B_2 C 1.2325(16) 0.2614(8) 1.3641(9) 0.101(6) Uani 1 1 d D U . . .
O29B_2 O 1.3245(10) 0.2676(7) 1.3866(5) 0.176(7) Uani 1 1 d . U . . .
C30B_2 C 0.8752(13) 0.2756(9) 1.4217(8) 0.084(5) Uani 1 1 d D U . . .
O31B_2 O 0.8279(9) 0.3131(5) 1.4507(5) 0.120(4) Uani 1 1 d . U . . .
N31B_2 N 0.9780(8) 0.1393(5) 1.0788(4) 0.063(3) Uani 1 1 d . U . . .
H31B_2 H 0.929079 0.129673 1.093326 0.075 Uiso 1 1 calc R U . . .
C32B_2 C 1.0764(10) 0.1150(6) 1.0799(6) 0.064(4) Uani 1 1 d . U . . .
H32A_2 H 1.129765 0.138847 1.073362 0.077 Uiso 1 1 calc R U . . .
H32B_2 H 1.066339 0.076374 1.050471 0.077 Uiso 1 1 calc R U . . .
N33B_2 N 1.0555(8) -0.0254(5) 1.1940(5) 0.068(4) Uani 1 1 d . U . . .
H33B_2 H 1.012432 -0.003459 1.211506 0.082 Uiso 1 1 calc R U . . .
C34B_2 C 1.1519(10) -0.0003(5) 1.1907(6) 0.060(4) Uani 1 1 d . U . . .
H34A_2 H 1.174814 -0.026898 1.158361 0.072 Uiso 1 1 calc R U . . .
H34B_2 H 1.205134 0.003978 1.222713 0.072 Uiso 1 1 calc R U . . .
N35B_2 N 1.1934(9) 0.2372(5) 1.3144(5) 0.073(4) Uani 1 1 d . U . . .
H35B_2 H 1.125651 0.234915 1.302504 0.088 Uiso 1 1 calc R U . . .
C36B_2 C 1.2616(10) 0.2131(5) 1.2770(5) 0.058(4) Uani 1 1 d . U . . .
H36A_2 H 1.324423 0.203401 1.295849 0.070 Uiso 1 1 calc R U . . .
H36B_2 H 1.284977 0.241604 1.263985 0.070 Uiso 1 1 calc R U . . .
C37B_2 C 1.1767(10) 0.2178(5) 1.1731(6) 0.066(4) Uani 1 1 d . U . . .
H37A_2 H 1.117637 0.218023 1.145320 0.079 Uiso 1 1 calc R U . . .
H37B_2 H 1.174049 0.249774 1.207641 0.079 Uiso 1 1 calc R U . . .
C38B_2 C 1.2801(10) 0.2270(6) 1.1565(6) 0.083(5) Uani 1 1 d . U . . .
H38A_2 H 1.282195 0.196073 1.121775 0.125 Uiso 1 1 calc R U . . .
H38B_2 H 1.338868 0.227265 1.184086 0.125 Uiso 1 1 calc R U . . .
H38C_2 H 1.285591 0.263548 1.153160 0.125 Uiso 1 1 calc R U . . .
C39B_2 C 1.0576(10) 0.0046(5) 1.0900(5) 0.059(4) Uani 1 1 d . U . . .
H39A_2 H 1.028640 -0.022559 1.103160 0.071 Uiso 1 1 calc R U . . .
H39B_2 H 0.998896 0.013227 1.067579 0.071 Uiso 1 1 calc R U . . .
C40B_2 C 1.1364(10) -0.0229(6) 1.0554(6) 0.085(5) Uani 1 1 d . U . . .
H40A_2 H 1.103200 -0.059584 1.026800 0.127 Uiso 1 1 calc R U . . .
H40B_2 H 1.196992 -0.028937 1.078127 0.127 Uiso 1 1 calc R U . . .
H40C_2 H 1.159525 0.002254 1.039198 0.127 Uiso 1 1 calc R U . . .
C41B_2 C 1.2439(10) 0.1039(6) 1.2873(6) 0.072(4) Uani 1 1 d . U . . .
H41A_2 H 1.201395 0.073249 1.291019 0.086 Uiso 1 1 calc R U . . .
H41B_2 H 1.238770 0.140375 1.317305 0.086 Uiso 1 1 calc R U . . .
C42B_2 C 1.3613(10) 0.0922(6) 1.2923(6) 0.088(5) Uani 1 1 d . U . . .
H42A_2 H 1.365148 0.052890 1.267853 0.131 Uiso 1 1 calc R U . . .
H42B_2 H 1.390346 0.097895 1.329593 0.131 Uiso 1 1 calc R U . . .
H42C_2 H 1.401681 0.118566 1.282673 0.131 Uiso 1 1 calc R U . . .
C43B_2 C 1.1164(9) 0.1113(6) 1.1346(6) 0.054(4) Uani 1 1 d D U . . .
C44B_2 C 1.1094(9) 0.0603(6) 1.1390(6) 0.055(4) Uani 1 1 d D U . . .
C45B_2 C 1.1500(10) 0.0575(6) 1.1876(6) 0.054(4) Uani 1 1 d D U . . .
C46B_2 C 1.1982(10) 0.1071(6) 1.2329(6) 0.061(4) Uani 1 1 d D U . . .
C47B_2 C 1.2041(9) 0.1588(6) 1.2283(6) 0.056(4) Uani 1 1 d D U . . .
C48B_2 C 1.1633(9) 0.1610(6) 1.1797(6) 0.054(4) Uani 1 1 d D U . . .
N51B_2 N 0.6344(9) 0.2010(5) 1.1551(5) 0.074(4) Uani 1 1 d . U . . .
H51B_2 H 0.698186 0.194112 1.165089 0.089 Uiso 1 1 calc R U . . .
C52B_2 C 0.5527(11) 0.1971(6) 1.1855(6) 0.071(4) Uani 1 1 d . U . . .
H52A_2 H 0.488516 0.173389 1.160077 0.086 Uiso 1 1 calc R U . . .
H52B_2 H 0.534691 0.235576 1.205817 0.086 Uiso 1 1 calc R U . . .
N53B_2 N 0.6570(8) -0.0133(5) 1.2065(5) 0.074(4) Uani 1 1 d . U . . .
H53B_2 H 0.705768 -0.000712 1.193766 0.089 Uiso 1 1 calc R U . . .
C54B_2 C 0.5705(10) 0.0211(6) 1.2236(6) 0.073(4) Uani 1 1 d . U . . .
H54A_2 H 0.550122 0.015376 1.254436 0.087 Uiso 1 1 calc R U . . .
H54B_2 H 0.508665 0.007614 1.193450 0.087 Uiso 1 1 calc R U . . .
N55B_2 N 0.8325(10) 0.2282(6) 1.3804(5) 0.092(4) Uani 1 1 d . U . . .
H55B_2 H 0.869436 0.205795 1.358692 0.111 Uiso 1 1 calc R U . . .
C56B_2 C 0.7170(11) 0.2151(6) 1.3730(6) 0.080(4) Uani 1 1 d . U . . .
H56A_2 H 0.684978 0.251009 1.384197 0.096 Uiso 1 1 calc R U . . .
H56B_2 H 0.701968 0.195418 1.396046 0.096 Uiso 1 1 calc R U . . .
C57B_2 C 0.6614(10) 0.2667(5) 1.2969(6) 0.072(4) Uani 1 1 d . U . . .
H57A_2 H 0.673886 0.275667 1.266362 0.087 Uiso 1 1 calc R U . . .
H57B_2 H 0.725174 0.281865 1.325893 0.087 Uiso 1 1 calc R U . . .
C58B_2 C 0.5685(11) 0.2956(6) 1.3181(7) 0.099(6) Uani 1 1 d . U . . .
H58A_2 H 0.504387 0.278754 1.290319 0.149 Uiso 1 1 calc R U . . .
H58B_2 H 0.581129 0.336461 1.326891 0.149 Uiso 1 1 calc R U . . .
H58C_2 H 0.560540 0.290033 1.350627 0.149 Uiso 1 1 calc R U . . .
C59B_2 C 0.5211(10) 0.0767(6) 1.1467(6) 0.066(4) Uani 1 1 d . U . . .
H59A_2 H 0.547586 0.039136 1.134282 0.079 Uiso 1 1 calc R U . . .
H59B_2 H 0.540997 0.096334 1.124448 0.079 Uiso 1 1 calc R U . . .
C60B_2 C 0.4017(10) 0.0673(5) 1.1377(6) 0.076(5) Uani 1 1 d . U . . .
H60A_2 H 0.371676 0.052641 1.098921 0.114 Uiso 1 1 calc R U . . .
H60B_2 H 0.375958 0.103568 1.156530 0.114 Uiso 1 1 calc R U . . .
H60C_2 H 0.380912 0.039724 1.151811 0.114 Uiso 1 1 calc R U . . .
C61B_2 C 0.6945(11) 0.0862(7) 1.3309(6) 0.087(5) Uani 1 1 d . U . . .
H61A_2 H 0.760347 0.108033 1.356023 0.104 Uiso 1 1 calc R U . . .
H61B_2 H 0.710523 0.048097 1.307909 0.104 Uiso 1 1 calc R U . . .
C62B_2 C 0.6112(11) 0.0786(7) 1.3653(7) 0.104(6) Uani 1 1 d . U . . .
H62A_2 H 0.550451 0.051728 1.340852 0.155 Uiso 1 1 calc R U . . .
H62B_2 H 0.588283 0.115607 1.384684 0.155 Uiso 1 1 calc R U . . .
H62C_2 H 0.643958 0.063977 1.391319 0.155 Uiso 1 1 calc R U . . .
C63B_2 C 0.5938(10) 0.1704(6) 1.2248(6) 0.056(4) Uani 1 1 d D U . . .
C64B_2 C 0.5731(9) 0.1116(6) 1.2054(6) 0.052(4) Uani 1 1 d D U . . .
C65B_2 C 0.6031(10) 0.0858(7) 1.2405(6) 0.066(4) Uani 1 1 d D U . . .
C66B_2 C 0.6539(11) 0.1173(7) 1.2946(6) 0.072(4) Uani 1 1 d D U . . .
C67B_2 C 0.6686(10) 0.1770(6) 1.3136(6) 0.067(4) Uani 1 1 d D U . . .
C68B_2 C 0.6414(10) 0.2035(6) 1.2786(6) 0.060(4) Uani 1 1 d D U . . .
O1_11 O 1.2394(8) 0.4834(5) 1.2825(5) 0.125(4) Uani 1 1 d D U . . .
O2_11 O 1.3092(8) 0.4664(4) 1.2101(4) 0.099(4) Uani 1 1 d D U . . .
C3_11 C 1.2718(7) 0.4533(7) 1.2428(7) 0.111(6) Uani 1 1 d D U . . .
C4_11 C 1.2658(15) 0.3886(7) 1.2310(8) 0.136(6) Uani 1 1 d D U . . .
F5_11 F 1.2271(11) 0.3759(5) 1.2661(5) 0.197(5) Uani 1 1 d D U . . .
F6_11 F 1.1959(8) 0.3598(4) 1.1848(5) 0.136(4) Uani 1 1 d D U . . .
F7_11 F 1.3564(8) 0.3696(4) 1.2230(4) 0.134(4) Uani 1 1 d D U . . .
O1_12 O 0.9920(9) 0.2516(5) 1.2727(5) 0.117(4) Uani 1 1 d D U . . .
O2_12 O 0.8580(8) 0.2082(5) 1.2033(5) 0.111(4) Uani 1 1 d D U . . .
C3_12 C 0.9248(12) 0.2491(7) 1.2343(6) 0.116(6) Uani 1 1 d D U . . .
C4_12 C 0.9193(15) 0.3019(8) 1.2214(8) 0.138(6) Uani 1 1 d D U . . .
F5_12 F 0.9824(11) 0.3460(5) 1.2560(5) 0.197(5) Uani 1 1 d D U . . .
F6_12 F 0.9402(8) 0.2904(4) 1.1723(5) 0.144(4) Uani 1 1 d D U . . .
F7_12 F 0.8217(10) 0.3175(5) 1.2202(5) 0.157(4) Uani 1 1 d D U . . .
O1_13 O 0.8067(7) 0.0672(4) 1.0896(4) 0.090(3) Uani 1 1 d D U . . .
O2_13 O 0.7896(7) 0.0311(4) 1.1502(5) 0.090(3) Uani 1 1 d D U . . .
C3_13 C 0.7796(7) 0.0298(7) 1.1034(7) 0.090(5) Uani 1 1 d D U . . .
C4_13 C 0.7260(15) -0.0265(8) 1.0586(7) 0.137(6) Uani 1 1 d D U . . .
F5_13 F 0.7913(9) -0.0528(4) 1.0284(5) 0.166(5) Uani 1 1 d D U . . .
F6_13 F 0.6764(9) -0.0611(5) 1.0749(4) 0.162(4) Uani 1 1 d D U . . .
F7_13 F 0.6493(9) -0.0190(5) 1.0232(5) 0.163(4) Uani 1 1 d D U . . .
O1_14 O 1.3348(7) 0.5945(4) 1.1504(5) 0.093(3) Uani 1 1 d D U . . .
O2_14 O 1.2659(8) 0.5055(5) 1.0906(4) 0.100(4) Uani 1 1 d D U . . .
C3_14 C 1.3048(7) 0.5543(7) 1.1037(7) 0.084(5) Uani 1 1 d D U . . .
C4_14 C 1.3209(15) 0.5708(8) 1.0584(7) 0.130(5) Uani 1 1 d D U . . .
F5_14 F 1.3657(9) 0.5316(5) 1.0216(5) 0.162(4) Uani 1 1 d D U . . .
F6_14 F 1.2334(9) 0.5745(5) 1.0288(5) 0.167(4) Uani 1 1 d D U . . .
F7_14 F 1.3837(10) 0.6180(5) 1.0727(5) 0.170(5) Uani 1 1 d D U . . .
O1_15 O 1.4929(16) 0.2812(8) 0.9402(12) 0.335(15) Uani 1 1 d D U . . .
O2_15 O 1.3308(17) 0.2479(9) 0.9224(10) 0.297(11) Uani 1 1 d D U . . .
H2_15 H 1.352922 0.216098 0.915088 0.445 Uiso 1 1 calc R U . . .
C3_15 C 1.4053(19) 0.2852(9) 0.9361(6) 0.221(9) Uani 1 1 d D U . . .
C4_15 C 1.3729(18) 0.3454(9) 0.9493(9) 0.190(7) Uani 1 1 d D U . . .
F5_15 F 1.2782(11) 0.3425(7) 0.9595(6) 0.211(6) Uani 1 1 d D U . . .
F6_15 F 1.3629(11) 0.3562(5) 0.9074(6) 0.190(5) Uani 1 1 d D U . . .
F7_15 F 1.4255(11) 0.3878(6) 0.9943(6) 0.210(5) Uani 1 1 d D U . . .
O1_16 O 1.4618(17) 0.1724(10) 0.9389(13) 0.361(15) Uani 1 1 d D U . . .
O2_16 O 1.6010(18) 0.1910(9) 0.9179(10) 0.310(11) Uani 1 1 d D U . . .
H2_16 H 1.579147 0.222261 0.921399 0.466 Uiso 1 1 calc R U . . .
C3_16 C 1.5421(18) 0.1643(8) 0.9325(6) 0.218(9) Uani 1 1 d D U . . .
C4_16 C 1.5833(17) 0.1140(9) 0.9434(9) 0.195(7) Uani 1 1 d D U . . .
F5_16 F 1.5627(11) 0.1090(6) 0.9866(6) 0.219(6) Uani 1 1 d D U . . .
F6_16 F 1.5507(9) 0.0681(5) 0.9014(5) 0.173(5) Uani 1 1 d D U . . .
F7_16 F 1.6840(11) 0.1260(6) 0.9510(6) 0.212(6) Uani 1 1 d D U . . .
O1_17 O 1.2695(8) 0.7026(5) 1.2842(5) 0.118(4) Uani 1 1 d D U . . .
O2_17 O 1.3128(8) 0.6385(5) 1.3167(5) 0.106(4) Uani 1 1 d D U . . .
C3_17 C 1.2931(6) 0.6862(7) 1.3208(6) 0.111(6) Uani 1 1 d D U . . .
C4_17 C 1.3005(14) 0.7289(8) 1.3807(7) 0.142(6) Uani 1 1 d D U . . .
F5_17^b F 1.2265(18) 0.7060(9) 1.4003(9) 0.135(7) Uani 0.5 1 d D U P A 2
F5_17^a F 1.330(3) 0.7077(10) 1.4166(9) 0.169(8) Uani 0.5 1 d D U P A 1
F6_17^b F 1.3912(16) 0.7296(13) 1.4101(9) 0.152(8) Uani 0.5 1 d D U P A 2
F6_17^a F 1.3800(17) 0.7703(9) 1.3917(9) 0.141(7) Uani 0.5 1 d D U P A 1
F7_17^a F 1.2131(17) 0.7541(12) 1.3832(12) 0.171(9) Uani 0.5 1 d D U P A 1
F7_17^b F 1.273(2) 0.7789(9) 1.3890(12) 0.168(8) Uani 0.5 1 d D U P A 2
O1_18 O 0.9410(7) 0.1341(5) 1.3148(4) 0.105(4) Uani 1 1 d D U . . .
O2_18 O 0.9689(8) 0.0433(5) 1.2858(5) 0.118(4) Uani 1 1 d D U . . .
C3_18 C 0.9716(7) 0.0916(8) 1.3212(6) 0.107(6) Uani 1 1 d D U . . .
C4_18 C 1.0172(14) 0.1005(8) 1.3793(7) 0.139(6) Uani 1 1 d D U . . .
F5_18^b F 1.068(2) 0.0557(10) 1.3785(11) 0.158(8) Uani 0.5 1 d D U P B 2
F5_18^a F 0.9601(18) 0.0594(10) 1.3883(9) 0.142(7) Uani 0.5 1 d D U P B 1
F6_18^b F 1.0966(17) 0.1457(10) 1.4010(9) 0.133(7) Uani 0.5 1 d D U P B 2
F6_18^a F 1.1143(15) 0.0920(15) 1.3886(11) 0.158(9) Uani 0.5 1 d D U P B 1
F7_18^a F 0.996(3) 0.1508(10) 1.4143(9) 0.161(9) Uani 0.5 1 d D U P B 1
F7_18^b F 0.9545(17) 0.1150(15) 1.4134(9) 0.158(8) Uani 0.5 1 d D U P B 2
O1_19 O 1.1212(15) 0.1723(8) 1.5324(7) 0.096(6) Uani 0.5 1 d D U P . .
O2_19 O 1.1468(16) 0.2540(8) 1.5214(8) 0.108(7) Uani 0.5 1 d D U P . .
C3_19 C 1.0978(14) 0.2183(9) 1.5315(4) 0.096(7) Uani 0.5 1 d D U P C .
C4_19 C 0.9902(16) 0.2310(10) 1.5455(9) 0.105(6) Uani 0.5 1 d D U P . .
F5_19^b F 0.960(3) 0.2800(12) 1.5495(15) 0.122(10) Uani 0.25 1 d D U P C 2
F5_19^a F 0.921(2) 0.2218(13) 1.5021(10) 0.077(9) Uani 0.25 1 d D U P C 1
F6_19^b F 0.911(2) 0.1920(14) 1.5098(12) 0.109(10) Uani 0.25 1 d D U P C 2
F6_19^a F 0.959(3) 0.2033(16) 1.5726(14) 0.119(10) Uani 0.25 1 d D U P C 1
F7_19^a F 1.008(3) 0.2871(10) 1.5764(13) 0.116(10) Uani 0.25 1 d D U P C 1
F7_19^b F 0.988(3) 0.2274(13) 1.5929(10) 0.092(9) Uani 0.25 1 d D U P C 2
O1_20^a O 0.955(3) 0.4748(15) 1.4553(14) 0.230(16) Uiso 0.475(13) 1 d D U P D 1
O2_20^a O 1.116(3) 0.456(2) 1.4425(18) 0.24(2) Uiso 0.475(13) 1 d D U P D 1
C3_20^a C 1.019(3) 0.4513(10) 1.4298(10) 0.196(17) Uiso 0.475(13) 1 d D U P D 1
C4_20^a C 0.988(2) 0.4070(13) 1.3709(12) 0.26(2) Uiso 0.475(13) 1 d D U P D 1
F5_20^a F 0.980(2) 0.4378(10) 1.3409(10) 0.165(11) Uiso 0.475(13) 1 d D U P D 1
F6_20^a F 1.065(3) 0.3752(14) 1.3578(13) 0.241(15) Uiso 0.475(13) 1 d D U P D 1
F7_20^a F 0.896(2) 0.3762(12) 1.3577(11) 0.189(13) Uiso 0.475(13) 1 d D U P D 1
O1_20^b O 0.998(2) 0.4344(12) 1.4697(11) 0.153(12) Uiso 0.464(15) 1 d D U P E 2
O2_20^b O 1.158(3) 0.450(2) 1.454(2) 0.27(2) Uiso 0.464(15) 1 d D U P E 2
C3_20^b C 1.061(3) 0.4376(11) 1.4412(11) 0.23(2) Uiso 0.464(15) 1 d D U P E 2
C4_20^b C 1.003(3) 0.4231(14) 1.3831(12) 0.234(18) Uiso 0.464(15) 1 d D U P E 2
F5_20^b F 0.915(3) 0.4483(17) 1.3801(18) 0.31(2) Uiso 0.464(15) 1 d D U P E 2
F6_20^b F 1.059(3) 0.4363(15) 1.3529(13) 0.238(17) Uiso 0.464(15) 1 d D U P E 2
F7_20^b F 0.965(3) 0.3668(10) 1.3614(10) 0.162(11) Uiso 0.464(15) 1 d D U P E 2
O1_21^a O 1.246(3) 0.4424(18) 1.3792(16) 0.244(18) Uiso 0.475(13) 1 d D U P D 1
O2_21^a O 1.315(3) 0.4535(19) 1.4666(15) 0.30(2) Uiso 0.475(13) 1 d D U P D 1
C3_21^a C 1.309(2) 0.4447(10) 1.4191(15) 0.29(2) Uiso 0.475(13) 1 d D U P D 1
C4_21^a C 1.419(3) 0.4323(16) 1.4044(16) 0.34(2) Uiso 0.475(13) 1 d D U P D 1
F5_21^a F 1.441(3) 0.3836(13) 1.4070(13) 0.231(14) Uiso 0.475(13) 1 d D U P D 1
F6_21^a F 1.491(4) 0.4741(19) 1.441(2) 0.42(3) Uiso 0.475(13) 1 d D U P D 1
F7_21^a F 1.408(4) 0.427(2) 1.3535(16) 0.37(2) Uiso 0.475(13) 1 d D U P D 1
O1_21^b O 1.405(6) 0.458(3) 1.4656(19) 0.27(3) Uiso 0.291(14) 1 d D U P F 2
O2_21^b O 1.509(4) 0.420(4) 1.404(2) 0.35(3) Uiso 0.291(14) 1 d D U P F 2
C3_21^b C 1.425(4) 0.4316(16) 1.4208(16) 0.33(3) Uiso 0.291(14) 1 d D U P F 2
C4_21^b C 1.338(3) 0.4045(19) 1.3693(17) 0.32(3) Uiso 0.291(14) 1 d D U P F 2
F5_21^b F 1.322(5) 0.444(2) 1.349(3) 0.35(3) Uiso 0.291(14) 1 d D U P F 2
F6_21^b F 1.248(3) 0.3806(19) 1.3705(16) 0.186(19) Uiso 0.291(14) 1 d D U P F 2
F7_21^b F 1.379(4) 0.363(2) 1.333(2) 0.32(3) Uiso 0.291(14) 1 d D U P F 2
O_31 O 1.0278(10) 0.7763(5) 1.0607(5) 0.136(5) Uani 1 1 d . . . . .
O_32 O 1.2796(7) 0.5641(4) 1.2194(4) 0.091(3) Uani 1 1 d . . . . .
O_33 O 0.9021(7) 0.1200(4) 1.2170(4) 0.093(3) Uani 1 1 d . . . . .

loop_
_atom_site_aniso_label
_atom_site_aniso_U_11
_atom_site_aniso_U_22
_atom_site_aniso_U_33
_atom_site_aniso_U_23
_atom_site_aniso_U_13
_atom_site_aniso_U_12
C1A_1 0.093(12) 0.077(10) 0.27(2) 0.104(12) 0.077(13) 0.038(9)
N2A_1 0.050(8) 0.062(8) 0.202(13) 0.069(8) 0.039(8) 0.006(7)
C3A_1 0.051(9) 0.065(9) 0.180(15) 0.061(9) 0.039(8) 0.011(7)
C4A_1 0.051(8) 0.062(9) 0.134(12) 0.042(8) 0.037(7) 0.009(6)
C5A_1 0.054(8) 0.056(9) 0.134(13) 0.044(8) 0.031(7) 0.008(6)
C6A_1 0.054(8) 0.062(8) 0.115(11) 0.047(8) 0.032(7) 0.008(6)
C7A_1 0.054(8) 0.065(9) 0.155(14) 0.059(9) 0.033(8) 0.006(7)
C8A_1 0.052(8) 0.073(9) 0.145(13) 0.050(9) 0.033(7) 0.009(7)
O9A_1 0.051(8) 0.084(8) 0.230(13) 0.067(8) 0.036(7) 0.004(6)
C10A_1 0.046(8) 0.056(9) 0.127(12) 0.046(8) 0.029(7) 0.011(7)
O11A_1 0.062(8) 0.068(7) 0.149(10) 0.057(7) 0.013(7) 0.005(6)
C11A_1 0.049(9) 0.039(8) 0.135(12) 0.028(7) 0.022(9) 0.021(7)
N12A_1 0.039(7) 0.039(7) 0.105(9) 0.030(6) 0.025(7) 0.017(6)
C13A_1 0.041(8) 0.049(8) 0.095(10) 0.033(7) 0.026(7) 0.015(6)
C14A_1 0.041(7) 0.049(8) 0.092(9) 0.028(7) 0.023(6) 0.011(6)
C15A_1 0.044(8) 0.052(8) 0.102(10) 0.033(7) 0.030(7) 0.015(6)
C16A_1 0.046(8) 0.046(8) 0.103(10) 0.029(7) 0.023(6) 0.013(6)
C17A_1 0.040(8) 0.049(8) 0.099(10) 0.030(7) 0.020(7) 0.016(6)
C18A_1 0.041(8) 0.065(9) 0.144(11) 0.022(8) 0.022(7) 0.006(7)
O19A_1 0.062(8) 0.074(8) 0.170(10) 0.030(7) 0.038(7) 0.016(6)
C20A_1 0.048(8) 0.049(8) 0.109(12) 0.020(8) 0.017(7) 0.013(6)
O21A_1 0.046(7) 0.055(7) 0.184(11) 0.011(7) 0.021(7) 0.007(5)
C21A_1 0.130(14) 0.140(16) 0.092(10) 0.044(10) 0.035(9) -0.010(11)
N22A_1 0.094(9) 0.130(11) 0.091(9) 0.046(8) 0.035(8) 0.013(8)
C23A_1 0.099(10) 0.143(14) 0.094(10) 0.046(9) 0.032(8) 0.003(9)
C24A_1 0.082(9) 0.150(14) 0.095(10) 0.054(10) 0.029(7) 0.009(8)
C25A_1 0.074(9) 0.130(13) 0.084(10) 0.033(9) 0.041(7) 0.017(8)
C26A_1 0.068(8) 0.117(12) 0.086(9) 0.036(8) 0.040(6) 0.019(7)
C27A_1 0.091(10) 0.121(13) 0.082(9) 0.033(9) 0.042(7) 0.019(9)
C28A_1 0.074(10) 0.255(18) 0.101(11) 0.089(11) 0.018(8) 0.006(9)
O29A_1 0.079(9) 0.46(3) 0.159(12) 0.194(15) 0.024(8) 0.023(11)
C30A_1 0.063(9) 0.125(12) 0.099(9) 0.051(8) 0.041(7) 0.010(8)
O31A_1 0.072(9) 0.177(11) 0.101(9) 0.040(8) 0.051(6) 0.026(7)
N31A_1 0.047(7) 0.067(8) 0.103(9) 0.036(7) 0.020(6) 0.006(6)
C32A_1 0.049(8) 0.064(8) 0.107(10) 0.033(7) 0.025(7) 0.005(7)
N33A_1 0.033(7) 0.064(8) 0.119(9) 0.031(7) 0.016(6) 0.006(6)
C34A_1 0.040(8) 0.066(8) 0.121(10) 0.039(7) 0.013(7) 0.003(7)
N35A_1 0.049(7) 0.145(11) 0.074(8) 0.041(8) 0.005(7) -0.001(7)
C36A_1 0.059(9) 0.137(12) 0.084(8) 0.042(8) 0.011(7) 0.000(8)
C37A_1 0.090(11) 0.087(9) 0.102(11) 0.026(8) 0.035(8) -0.009(7)
C38A_1 0.078(11) 0.110(13) 0.135(14) 0.002(11) 0.033(9) -0.009(9)
C39A_1 0.033(8) 0.081(10) 0.087(8) 0.051(7) 0.011(7) 0.013(7)
C40A_1 0.031(8) 0.133(14) 0.095(11) 0.070(10) 0.018(8) 0.016(8)
C41A_1 0.064(10) 0.099(10) 0.121(12) 0.064(9) 0.024(8) 0.008(8)
C42A_1 0.090(11) 0.112(13) 0.120(14) 0.049(11) 0.009(10) 0.021(10)
C43A_1 0.021(8) 0.066(7) 0.094(8) 0.033(6) 0.014(6) -0.004(6)
C44A_1 0.012(7) 0.068(7) 0.081(7) 0.039(6) 0.005(6) 0.000(6)
C45A_1 0.008(7) 0.062(7) 0.091(7) 0.039(6) 0.008(6) -0.004(6)
C46A_1 0.035(9) 0.089(8) 0.095(8) 0.044(6) 0.014(7) -0.004(7)
C47A_1 0.038(9) 0.089(8) 0.084(8) 0.035(6) 0.008(7) -0.006(7)
C48A_1 0.043(9) 0.084(8) 0.091(8) 0.032(6) 0.016(7) -0.005(7)
N51A_1 0.054(7) 0.048(8) 0.126(9) 0.042(7) 0.032(6) 0.013(6)
C52A_1 0.061(8) 0.051(8) 0.091(10) 0.032(7) 0.030(7) 0.008(6)
N53A_1 0.043(7) 0.053(7) 0.108(9) 0.015(6) 0.011(6) 0.011(6)
C54A_1 0.046(8) 0.064(8) 0.111(9) 0.031(7) 0.023(7) 0.013(7)
N55A_1 0.046(7) 0.124(10) 0.103(8) 0.053(7) 0.039(6) 0.017(7)
C56A_1 0.053(9) 0.087(10) 0.111(9) 0.050(7) 0.032(7) 0.017(8)
C57A_1 0.049(9) 0.072(9) 0.108(9) 0.030(7) 0.036(7) 0.009(7)
C58A_1 0.044(9) 0.107(12) 0.116(13) 0.016(10) 0.025(8) 0.024(8)
C59A_1 0.074(10) 0.058(9) 0.096(9) 0.036(8) 0.031(7) 0.027(8)
C60A_1 0.083(11) 0.097(13) 0.097(11) 0.051(10) 0.030(8) 0.037(9)
C61A_1 0.049(8) 0.064(8) 0.132(11) 0.055(8) 0.045(8) 0.020(6)
C62A_1 0.047(8) 0.101(12) 0.187(17) 0.073(12) 0.048(9) 0.007(8)
C63A_1 0.026(8) 0.055(7) 0.096(8) 0.032(6) 0.016(6) 0.004(6)
C64A_1 0.017(8) 0.055(7) 0.090(8) 0.033(6) 0.012(6) 0.004(6)
C65A_1 0.027(8) 0.052(7) 0.099(8) 0.037(6) 0.021(6) 0.014(6)
C66A_1 0.015(8) 0.060(7) 0.102(8) 0.044(6) 0.021(6) 0.017(6)
C67A_1 0.017(8) 0.060(7) 0.101(7) 0.039(6) 0.025(6) 0.010(6)
C68A_1 0.028(8) 0.059(7) 0.092(8) 0.035(6) 0.017(6) 0.013(6)
C1B_2 0.061(10) 0.075(10) 0.108(11) 0.051(9) 0.037(8) 0.015(8)
N2B_2 0.031(8) 0.067(8) 0.109(9) 0.048(7) 0.026(6) 0.004(6)
C3B_2 0.034(8) 0.054(9) 0.095(10) 0.028(7) 0.018(7) -0.001(6)
C4B_2 0.042(8) 0.071(9) 0.102(10) 0.040(8) 0.026(6) 0.010(7)
C5B_2 0.046(8) 0.060(9) 0.105(10) 0.036(8) 0.026(7) 0.009(7)
C6B_2 0.045(8) 0.077(10) 0.111(9) 0.051(8) 0.034(7) 0.015(7)
C7B_2 0.036(8) 0.056(9) 0.104(10) 0.040(7) 0.028(7) 0.003(7)
C8B_2 0.046(8) 0.075(10) 0.101(11) 0.037(8) 0.024(7) 0.012(7)
O9B_2 0.054(8) 0.122(9) 0.166(10) 0.093(8) 0.056(7) 0.036(6)
C10B_2 0.049(8) 0.072(10) 0.123(10) 0.058(8) 0.043(7) 0.020(7)
O11B_2 0.059(7) 0.125(9) 0.186(11) 0.102(8) 0.049(7) 0.034(6)
C11B_2 0.069(12) 0.087(10) 0.29(2) 0.107(12) 0.077(13) 0.017(9)
N12B_2 0.050(8) 0.078(8) 0.184(12) 0.072(8) 0.054(8) 0.025(7)
C13B_2 0.044(9) 0.066(9) 0.152(13) 0.055(8) 0.042(8) 0.017(7)
C14B_2 0.036(7) 0.060(8) 0.104(10) 0.039(8) 0.026(7) 0.011(6)
C15B_2 0.043(8) 0.072(9) 0.136(12) 0.056(8) 0.035(8) 0.016(6)
C16B_2 0.036(8) 0.064(8) 0.126(11) 0.042(8) 0.032(7) 0.009(6)
C17B_2 0.043(9) 0.078(9) 0.160(14) 0.060(9) 0.041(8) 0.018(7)
C18B_2 0.039(8) 0.056(8) 0.123(12) 0.034(7) 0.034(7) 0.008(7)
O19B_2 0.047(7) 0.074(7) 0.124(9) 0.039(6) 0.040(6) 0.022(5)
C20B_2 0.039(9) 0.064(9) 0.146(12) 0.046(8) 0.035(8) 0.002(7)
C21B_2 0.058(11) 0.172(15) 0.087(10) -0.031(10) 0.017(9) 0.003(10)
O21B_2 0.074(8) 0.087(8) 0.237(13) 0.093(8) 0.091(8) 0.025(6)
N22B_2 0.055(8) 0.118(10) 0.072(8) -0.002(7) 0.008(7) 0.016(7)
C23B_2 0.055(9) 0.110(11) 0.086(9) 0.003(8) 0.017(7) 0.017(8)
C24B_2 0.061(9) 0.092(11) 0.081(9) 0.010(7) 0.018(6) 0.011(7)
C25B_2 0.059(8) 0.111(11) 0.076(9) 0.002(8) 0.014(7) 0.004(7)
C26B_2 0.062(8) 0.110(11) 0.072(9) 0.016(8) 0.012(7) 0.009(7)
C27B_2 0.054(9) 0.128(12) 0.078(9) 0.005(8) 0.010(7) 0.011(8)
C28B_2 0.059(10) 0.120(13) 0.085(9) 0.001(8) 0.017(7) 0.006(8)
O29B_2 0.066(9) 0.285(17) 0.092(9) -0.012(9) 0.016(7) 0.029(8)
C30B_2 0.068(8) 0.097(10) 0.081(10) 0.029(8) 0.014(7) 0.010(7)
O31B_2 0.079(8) 0.118(9) 0.119(10) -0.002(7) 0.029(7) 0.013(7)
N31B_2 0.037(7) 0.071(8) 0.085(8) 0.032(7) 0.022(6) 0.014(6)
C32B_2 0.040(8) 0.065(9) 0.090(8) 0.028(7) 0.025(7) 0.012(7)
N33B_2 0.039(7) 0.054(7) 0.121(9) 0.038(6) 0.031(6) 0.017(6)
C34B_2 0.041(8) 0.048(8) 0.092(10) 0.028(7) 0.020(7) 0.006(6)
N35B_2 0.045(8) 0.074(8) 0.078(8) 0.007(7) 0.019(6) -0.014(6)
C36B_2 0.040(9) 0.059(8) 0.075(8) 0.027(6) 0.011(6) 0.003(6)
C37B_2 0.046(8) 0.051(8) 0.093(10) 0.022(7) 0.015(7) 0.005(7)
C38B_2 0.049(9) 0.073(11) 0.128(13) 0.034(10) 0.039(9) 0.007(8)
C39B_2 0.039(9) 0.053(8) 0.083(9) 0.025(6) 0.009(6) 0.014(6)
C40B_2 0.060(10) 0.071(10) 0.105(11) 0.012(9) 0.028(8) 0.012(8)
C41B_2 0.052(8) 0.067(10) 0.077(8) 0.015(7) 0.002(7) -0.006(7)
C42B_2 0.054(8) 0.108(13) 0.092(12) 0.035(10) 0.005(8) 0.000(8)
C43B_2 0.024(8) 0.057(7) 0.082(7) 0.022(6) 0.025(6) 0.010(6)
C44B_2 0.027(8) 0.056(7) 0.078(7) 0.021(6) 0.015(6) 0.008(6)
C45B_2 0.037(8) 0.048(7) 0.075(7) 0.020(6) 0.019(6) 0.005(6)
C46B_2 0.036(8) 0.060(7) 0.077(7) 0.015(6) 0.016(6) 0.005(6)
C47B_2 0.017(8) 0.063(7) 0.082(7) 0.022(6) 0.015(6) 0.005(6)
C48B_2 0.023(8) 0.057(7) 0.082(7) 0.022(6) 0.022(6) 0.010(6)
N51B_2 0.057(8) 0.071(8) 0.118(9) 0.052(7) 0.042(6) 0.021(6)
C52B_2 0.051(9) 0.070(9) 0.111(9) 0.043(7) 0.042(7) 0.021(7)
N53B_2 0.042(7) 0.065(8) 0.127(10) 0.043(7) 0.041(6) 0.009(6)
C54B_2 0.051(9) 0.062(7) 0.114(11) 0.038(7) 0.034(7) 0.011(6)
N55B_2 0.057(7) 0.107(9) 0.089(9) 0.011(7) 0.026(7) 0.008(7)
C56B_2 0.056(8) 0.092(10) 0.089(8) 0.029(7) 0.024(7) 0.012(7)
C57B_2 0.049(9) 0.052(8) 0.104(11) 0.018(7) 0.018(8) -0.003(6)
C58B_2 0.062(10) 0.074(10) 0.138(14) 0.013(10) 0.032(9) 0.011(8)
C59B_2 0.049(8) 0.056(9) 0.089(8) 0.022(7) 0.022(7) 0.009(7)
C60B_2 0.044(8) 0.040(9) 0.117(12) 0.004(9) 0.016(8) 0.005(7)
C61B_2 0.064(10) 0.096(11) 0.109(10) 0.047(8) 0.024(8) 0.014(8)
C62B_2 0.059(11) 0.151(15) 0.124(13) 0.075(12) 0.030(9) 0.020(10)
C63B_2 0.034(8) 0.048(7) 0.088(7) 0.022(6) 0.031(6) 0.008(6)
C64B_2 0.019(8) 0.052(7) 0.089(8) 0.026(6) 0.027(6) 0.003(6)
C65B_2 0.042(9) 0.062(7) 0.102(8) 0.035(6) 0.030(6) 0.011(6)
C66B_2 0.049(9) 0.074(8) 0.097(8) 0.035(6) 0.027(6) 0.008(6)
C67B_2 0.044(8) 0.070(8) 0.089(8) 0.028(6) 0.031(6) 0.008(6)
C68B_2 0.039(8) 0.053(7) 0.086(8) 0.020(6) 0.028(6) 0.000(6)
O1_11 0.102(9) 0.126(9) 0.144(10) 0.041(8) 0.055(8) 0.013(7)
O2_11 0.073(8) 0.090(8) 0.115(9) 0.019(6) 0.034(6) -0.010(6)
C3_11 0.081(13) 0.112(9) 0.145(12) 0.049(8) 0.043(9) 0.005(8)
C4_11 0.112(11) 0.111(9) 0.182(11) 0.060(8) 0.026(8) 0.001(8)
F5_11 0.245(13) 0.141(10) 0.208(10) 0.073(8) 0.067(9) -0.033(8)
F6_11 0.093(7) 0.110(8) 0.194(9) 0.051(7) 0.032(6) 0.012(5)
F7_11 0.101(7) 0.099(7) 0.195(10) 0.065(7) 0.005(6) 0.002(5)
O1_12 0.080(8) 0.140(10) 0.152(10) 0.076(8) 0.038(7) 0.000(7)
O2_12 0.083(8) 0.119(9) 0.141(10) 0.063(8) 0.028(7) 0.007(7)
C3_12 0.091(12) 0.114(10) 0.152(12) 0.062(9) 0.030(8) -0.003(8)
C4_12 0.144(11) 0.121(10) 0.166(11) 0.070(8) 0.052(9) 0.015(8)
F5_12 0.243(12) 0.145(9) 0.203(10) 0.093(8) 0.011(8) -0.049(8)
F6_12 0.145(9) 0.138(8) 0.171(9) 0.073(7) 0.059(7) 0.026(6)
F7_12 0.173(9) 0.142(9) 0.211(11) 0.103(8) 0.098(8) 0.050(7)
O1_13 0.082(8) 0.075(8) 0.123(8) 0.046(7) 0.036(6) 0.018(6)
O2_13 0.074(7) 0.084(8) 0.130(8) 0.053(7) 0.039(6) 0.013(6)
C3_13 0.075(11) 0.083(9) 0.127(9) 0.051(7) 0.040(8) 0.024(7)
C4_13 0.147(12) 0.102(10) 0.146(10) 0.035(7) 0.035(8) -0.006(8)
F5_13 0.147(9) 0.113(8) 0.183(10) 0.001(7) 0.049(7) -0.012(6)
F6_13 0.195(10) 0.117(8) 0.147(9) 0.031(7) 0.036(7) -0.038(7)
F7_13 0.157(9) 0.149(9) 0.160(9) 0.046(7) 0.015(7) -0.005(7)
O1_14 0.072(8) 0.075(8) 0.134(9) 0.043(7) 0.029(7) 0.007(6)
O2_14 0.086(9) 0.080(8) 0.142(9) 0.043(7) 0.049(7) 0.021(6)
C3_14 0.045(10) 0.080(10) 0.134(9) 0.046(8) 0.030(8) 0.023(8)
C4_14 0.120(11) 0.135(11) 0.152(10) 0.075(8) 0.036(8) 0.004(8)
F5_14 0.159(9) 0.178(9) 0.169(9) 0.080(7) 0.065(7) 0.024(7)
F6_14 0.125(8) 0.217(11) 0.207(11) 0.138(9) 0.033(7) 0.007(7)
F7_14 0.189(10) 0.167(9) 0.164(9) 0.083(7) 0.037(7) -0.038(7)
O1_15 0.235(17) 0.177(15) 0.63(4) 0.19(2) 0.107(16) 0.032(11)
O2_15 0.281(19) 0.242(16) 0.42(3) 0.194(17) 0.063(18) 0.004(13)
C3_15 0.223(17) 0.204(13) 0.31(2) 0.163(13) 0.090(15) 0.039(11)
C4_15 0.202(14) 0.205(13) 0.243(13) 0.152(11) 0.099(11) 0.036(10)
F5_15 0.198(11) 0.287(15) 0.228(12) 0.169(11) 0.086(9) 0.054(9)
F6_15 0.258(13) 0.174(11) 0.221(11) 0.129(9) 0.129(10) 0.088(9)
F7_15 0.233(12) 0.208(12) 0.253(12) 0.146(10) 0.087(10) 0.024(9)
O1_16 0.250(18) 0.29(2) 0.70(4) 0.33(3) 0.17(2) 0.112(15)
O2_16 0.30(2) 0.207(18) 0.41(3) 0.106(18) 0.09(2) 0.003(15)
C3_16 0.165(17) 0.143(13) 0.299(19) 0.056(12) 0.011(14) 0.005(11)
C4_16 0.157(13) 0.126(12) 0.223(13) 0.013(10) -0.010(10) -0.007(10)
F5_16 0.198(12) 0.158(11) 0.230(11) 0.027(9) -0.004(9) -0.011(9)
F6_16 0.179(11) 0.102(8) 0.196(10) 0.042(7) -0.024(8) 0.007(7)
F7_16 0.158(10) 0.164(10) 0.223(12) 0.001(9) -0.004(8) 0.011(8)
O1_17 0.066(8) 0.126(9) 0.168(10) 0.069(8) 0.026(7) -0.005(6)
O2_17 0.083(8) 0.105(8) 0.132(9) 0.046(7) 0.038(6) -0.001(7)
C3_17 0.073(11) 0.100(10) 0.149(9) 0.043(7) 0.022(8) -0.002(9)
C4_17 0.112(12) 0.132(11) 0.156(10) 0.031(8) 0.031(9) -0.003(9)
F5_17^b 0.114(14) 0.121(14) 0.150(14) 0.029(11) 0.040(11) 0.001(12)
F5_17^a 0.16(2) 0.153(16) 0.158(13) 0.037(12) 0.015(14) -0.009(15)
F6_17^b 0.111(13) 0.155(19) 0.153(14) 0.028(13) 0.026(10) -0.009(12)
F6_17^a 0.105(13) 0.113(13) 0.164(15) 0.015(11) 0.026(11) 0.011(10)
F7_17^a 0.118(14) 0.153(17) 0.192(17) 0.021(14) 0.031(12) 0.013(12)
F7_17^b 0.143(18) 0.133(12) 0.221(18) 0.052(11) 0.072(16) 0.007(12)
O1_18 0.062(8) 0.122(9) 0.129(9) 0.050(7) 0.017(6) 0.013(6)
O2_18 0.090(9) 0.127(9) 0.145(10) 0.060(7) 0.038(7) 0.017(7)
C3_18 0.064(11) 0.126(11) 0.134(9) 0.057(8) 0.018(8) 0.017(9)
C4_18 0.119(11) 0.157(13) 0.141(9) 0.068(9) 0.009(8) 0.015(9)
F5_18^b 0.120(15) 0.166(15) 0.188(17) 0.088(13) -0.008(13) 0.014(12)
F5_18^a 0.139(15) 0.157(15) 0.140(15) 0.073(13) 0.024(12) 0.028(13)
F6_18^b 0.105(12) 0.159(14) 0.136(14) 0.075(11) -0.009(11) 0.011(11)
F6_18^a 0.122(12) 0.21(2) 0.150(16) 0.083(17) 0.006(10) 0.026(12)
F7_18^a 0.17(2) 0.166(15) 0.145(13) 0.064(11) 0.022(13) 0.030(13)
F7_18^b 0.119(14) 0.21(2) 0.139(13) 0.068(14) 0.010(10) 0.010(14)
O1_19 0.141(15) 0.074(12) 0.049(13) 0.022(10) -0.027(11) -0.015(9)
O2_19 0.122(14) 0.101(14) 0.102(16) 0.066(12) -0.029(11) -0.004(11)
C3_19 0.131(13) 0.079(14) 0.063(14) 0.029(11) -0.018(10) -0.006(10)
C4_19 0.137(13) 0.094(13) 0.063(13) 0.025(10) -0.013(9) -0.002(10)
F5_19^b 0.16(2) 0.110(14) 0.08(2) 0.030(12) -0.013(15) 0.008(13)
F5_19^a 0.109(15) 0.062(19) 0.050(14) 0.014(12) 0.011(11) 0.021(13)
F6_19^b 0.119(16) 0.108(18) 0.065(15) 0.004(13) 0.002(12) 0.008(13)
F6_19^a 0.15(2) 0.12(2) 0.092(18) 0.052(17) 0.002(15) 0.009(16)
F7_19^a 0.17(2) 0.100(13) 0.055(17) 0.025(11) -0.015(14) 0.003(12)
F7_19^b 0.124(19) 0.059(19) 0.053(14) 0.000(12) -0.021(11) -0.019(14)
O_31 0.155(12) 0.113(10) 0.132(11) 0.041(8) 0.038(8) -0.013(8)
O_32 0.073(8) 0.096(8) 0.108(8) 0.039(7) 0.035(6) 0.003(6)
O_33 0.076(8) 0.095(8) 0.105(8) 0.036(7) 0.025(6) 0.013(6)

loop_
_atom_type_symbol
_atom_type_description
_atom_type_scat_dispersion_real
_atom_type_scat_dispersion_imag
_atom_type_scat_source
C C 0.0181 0.0091 'International Tables Vol C Tables 4.2.6.8 and 6.1.1.4'
H H 0.0000 0.0000 'International Tables Vol C Tables 4.2.6.8 and 6.1.1.4'
F F 0.0727 0.0534 'International Tables Vol C Tables 4.2.6.8 and 6.1.1.4'
N N 0.0311 0.0180 'International Tables Vol C Tables 4.2.6.8 and 6.1.1.4'
O O 0.0492 0.0322 'International Tables Vol C Tables 4.2.6.8 and 6.1.1.4'

loop_
_geom_angle_atom_site_label_1
_geom_angle_atom_site_label_2
_geom_angle_atom_site_label_3
_geom_angle
_geom_angle_site_symmetry_1
_geom_angle_site_symmetry_3
_geom_angle_publ_flag
H1AA_1 C1A_1 H1AB_1 109.5 . . ?
H1AA_1 C1A_1 H1AC_1 109.5 . . ?
H1AB_1 C1A_1 H1AC_1 109.5 . . ?
N2A_1 C1A_1 H1AA_1 109.5 . . ?
N2A_1 C1A_1 H1AB_1 109.5 . . ?
N2A_1 C1A_1 H1AC_1 109.5 . . ?
C3A_1 N2A_1 C1A_1 118.8(13) . . ?
C3A_1 N2A_1 C7A_1 124.6(14) . . ?
C7A_1 N2A_1 C1A_1 116.6(13) . . ?
N2A_1 C3A_1 H3A_1 120.7 . . ?
N2A_1 C3A_1 C4A_1 118.5(15) . . ?
C4A_1 C3A_1 H3A_1 120.7 . . ?
C3A_1 C4A_1 C5A_1 120.1(14) . . ?
C3A_1 C4A_1 C8A_1 116.7(15) . . ?
C5A_1 C4A_1 C8A_1 123.2(15) . . ?
C4A_1 C5A_1 H5A_1 120.0 . . ?
C4A_1 C5A_1 C6A_1 120.0(14) . . ?
C6A_1 C5A_1 H5A_1 120.0 . . ?
C5A_1 C6A_1 C7A_1 120.5(14) . . ?
C5A_1 C6A_1 C10A_1 125.7(15) . . ?
C7A_1 C6A_1 C10A_1 113.6(15) . . ?
N2A_1 C7A_1 C6A_1 116.1(14) . . ?
N2A_1 C7A_1 H7A_1 121.9 . . ?
C6A_1 C7A_1 H7A_1 121.9 . . ?
O9A_1 C8A_1 C4A_1 117.9(16) . . ?
O9A_1 C8A_1 N31A_1 122.4(15) . . ?
N31A_1 C8A_1 C4A_1 119.0(16) . . ?
O11A_1 C10A_1 C6A_1 119.8(18) . . ?
O11A_1 C10A_1 N51A_1 125.5(15) . . ?
N51A_1 C10A_1 C6A_1 114.6(16) . . ?
H11A_1 C11A_1 H11B_1 109.5 . . ?
H11A_1 C11A_1 H11C_1 109.5 . . ?
H11B_1 C11A_1 H11C_1 109.5 . . ?
N12A_1 C11A_1 H11A_1 109.5 . . ?
N12A_1 C11A_1 H11B_1 109.5 . . ?
N12A_1 C11A_1 H11C_1 109.5 . . ?
C13A_1 N12A_1 C11A_1 120.6(12) . . ?
C13A_1 N12A_1 C17A_1 119.7(14) . . ?
C17A_1 N12A_1 C11A_1 119.6(12) . . ?
N12A_1 C13A_1 H13A_1 118.6 . . ?
N12A_1 C13A_1 C14A_1 122.9(15) . . ?
C14A_1 C13A_1 H13A_1 118.6 . . ?
C13A_1 C14A_1 C15A_1 117.1(13) . . ?
C13A_1 C14A_1 C18A_1 120.8(15) . . ?
C15A_1 C14A_1 C18A_1 122.1(14) . . ?
C14A_1 C15A_1 H15A_1 119.3 . . ?
C16A_1 C15A_1 C14A_1 121.4(14) . . ?
C16A_1 C15A_1 H15A_1 119.3 . . ?
C15A_1 C16A_1 C17A_1 117.1(13) . . ?
C15A_1 C16A_1 C20A_1 126.7(14) . . ?
C17A_1 C16A_1 C20A_1 115.7(14) . . ?
N12A_1 C17A_1 C16A_1 121.7(14) . . ?
N12A_1 C17A_1 H17A_1 119.1 . . ?
C16A_1 C17A_1 H17A_1 119.1 . . ?
O19A_1 C18A_1 C14A_1 116.5(17) . . ?
O19A_1 C18A_1 N33A_1 122.4(15) . . ?
N33A_1 C18A_1 C14A_1 121.1(17) . . ?
O21A_1 C20A_1 C16A_1 121.1(16) . . ?
O21A_1 C20A_1 N53A_1 122.4(15) . . ?
N53A_1 C20A_1 C16A_1 116.0(15) . . ?
H21A_1 C21A_1 H21B_1 109.5 . . ?
H21A_1 C21A_1 H21C_1 109.5 . . ?
H21B_1 C21A_1 H21C_1 109.5 . . ?
N22A_1 C21A_1 H21A_1 109.5 . . ?
N22A_1 C21A_1 H21B_1 109.5 . . ?
N22A_1 C21A_1 H21C_1 109.5 . . ?
C23A_1 N22A_1 C21A_1 118.0(15) . . ?
C27A_1 N22A_1 C21A_1 120.8(16) . . ?
C27A_1 N22A_1 C23A_1 121.1(18) . . ?
N22A_1 C23A_1 H23A_1 118.7 . . ?
N22A_1 C23A_1 C24A_1 122.6(18) . . ?
C24A_1 C23A_1 H23A_1 118.7 . . ?
C23A_1 C24A_1 C25A_1 117.1(17) . . ?
C23A_1 C24A_1 C28A_1 119(2) . . ?
C25A_1 C24A_1 C28A_1 123.5(18) . . ?
C24A_1 C25A_1 H25A_1 120.1 . . ?
C26A_1 C25A_1 C24A_1 119.9(16) . . ?
C26A_1 C25A_1 H25A_1 120.1 . . ?
C25A_1 C26A_1 C27A_1 120.5(16) . . ?
C25A_1 C26A_1 C30A_1 125.6(16) . . ?
C27A_1 C26A_1 C30A_1 113.6(16) . . ?
N22A_1 C27A_1 C26A_1 118.3(18) . . ?
N22A_1 C27A_1 H27A_1 120.8 . . ?
C26A_1 C27A_1 H27A_1 120.8 . . ?
O29A_1 C28A_1 C24A_1 113(2) . . ?
O29A_1 C28A_1 N35A_1 126.9(19) . . ?
N35A_1 C28A_1 C24A_1 120(2) . . ?
O31A_1 C30A_1 C26A_1 124.9(19) . . ?
O31A_1 C30A_1 N55A_1 121.9(16) . . ?
N55A_1 C30A_1 C26A_1 113.1(16) . . ?
C8A_1 N31A_1 H31A_1 120.2 . . ?
C8A_1 N31A_1 C32A_1 119.6(12) . . ?
C32A_1 N31A_1 H31A_1 120.2 . . ?
N31A_1 C32A_1 H32A_1 109.5 . . ?
N31A_1 C32A_1 H32B_1 109.5 . . ?
H32A_1 C32A_1 H32B_1 108.0 . . ?
C43A_1 C32A_1 N31A_1 110.9(11) . . ?
C43A_1 C32A_1 H32A_1 109.5 . . ?
C43A_1 C32A_1 H32B_1 109.5 . . ?
C18A_1 N33A_1 H33A_1 119.6 . . ?
C18A_1 N33A_1 C34A_1 120.9(14) . . ?
C34A_1 N33A_1 H33A_1 119.6 . . ?
N33A_1 C34A_1 H34A_1 109.8 . . ?
N33A_1 C34A_1 H34B_1 109.8 . . ?
N33A_1 C34A_1 C45A_1 109.4(11) . . ?
H34A_1 C34A_1 H34B_1 108.2 . . ?
C45A_1 C34A_1 H34A_1 109.8 . . ?
C45A_1 C34A_1 H34B_1 109.8 . . ?
C28A_1 N35A_1 H35A_1 120.4 . . ?
C28A_1 N35A_1 C36A_1 119.2(16) . . ?
C36A_1 N35A_1 H35A_1 120.4 . . ?
N35A_1 C36A_1 H36A_1 108.7 . . ?
N35A_1 C36A_1 H36B_1 108.7 . . ?
N35A_1 C36A_1 C47A_1 114.2(12) . . ?
H36A_1 C36A_1 H36B_1 107.6 . . ?
C47A_1 C36A_1 H36A_1 108.7 . . ?
C47A_1 C36A_1 H36B_1 108.7 . . ?
H37A_1 C37A_1 H37B_1 107.5 . . ?
C38A_1 C37A_1 H37A_1 108.5 . . ?
C38A_1 C37A_1 H37B_1 108.5 . . ?
C38A_1 C37A_1 C48A_1 114.9(14) . . ?
C48A_1 C37A_1 H37A_1 108.5 . . ?
C48A_1 C37A_1 H37B_1 108.5 . . ?
C37A_1 C38A_1 H38A_1 109.5 . . ?
C37A_1 C38A_1 H38B_1 109.5 . . ?
C37A_1 C38A_1 H38C_1 109.5 . . ?
H38A_1 C38A_1 H38B_1 109.5 . . ?
H38A_1 C38A_1 H38C_1 109.5 . . ?
H38B_1 C38A_1 H38C_1 109.5 . . ?
H39A_1 C39A_1 H39B_1 107.9 . . ?
C40A_1 C39A_1 H39A_1 109.2 . . ?
C40A_1 C39A_1 H39B_1 109.2 . . ?
C44A_1 C39A_1 H39A_1 109.2 . . ?
C44A_1 C39A_1 H39B_1 109.2 . . ?
C44A_1 C39A_1 C40A_1 112.1(11) . . ?
C39A_1 C40A_1 H40A_1 109.5 . . ?
C39A_1 C40A_1 H40B_1 109.5 . . ?
C39A_1 C40A_1 H40C_1 109.5 . . ?
H40A_1 C40A_1 H40B_1 109.5 . . ?
H40A_1 C40A_1 H40C_1 109.5 . . ?
H40B_1 C40A_1 H40C_1 109.5 . . ?
H41A_1 C41A_1 H41B_1 108.3 . . ?
C42A_1 C41A_1 H41A_1 109.8 . . ?
C42A_1 C41A_1 H41B_1 109.8 . . ?
C42A_1 C41A_1 C46A_1 109.3(12) . . ?
C46A_1 C41A_1 H41A_1 109.8 . . ?
C46A_1 C41A_1 H41B_1 109.8 . . ?
C41A_1 C42A_1 H42A_1 109.5 . . ?
C41A_1 C42A_1 H42B_1 109.5 . . ?
C41A_1 C42A_1 H42C_1 109.5 . . ?
H42A_1 C42A_1 H42B_1 109.5 . . ?
H42A_1 C42A_1 H42C_1 109.5 . . ?
H42B_1 C42A_1 H42C_1 109.5 . . ?
C44A_1 C43A_1 C32A_1 119.0(14) . . ?
C48A_1 C43A_1 C32A_1 119.5(15) . . ?
C48A_1 C43A_1 C44A_1 121.1(16) . . ?
C43A_1 C44A_1 C39A_1 121.9(13) . . ?
C43A_1 C44A_1 C45A_1 118.4(14) . . ?
C45A_1 C44A_1 C39A_1 119.6(13) . . ?
C44A_1 C45A_1 C34A_1 119.9(14) . . ?
C46A_1 C45A_1 C34A_1 118.8(14) . . ?
C46A_1 C45A_1 C44A_1 120.6(15) . . ?
C45A_1 C46A_1 C41A_1 119.4(15) . . ?
C45A_1 C46A_1 C47A_1 118.2(16) . . ?
C47A_1 C46A_1 C41A_1 122.1(15) . . ?
C46A_1 C47A_1 C36A_1 118.0(15) . . ?
C48A_1 C47A_1 C36A_1 119.2(16) . . ?
C48A_1 C47A_1 C46A_1 122.7(17) . . ?
C43A_1 C48A_1 C37A_1 121.9(15) . . ?
C47A_1 C48A_1 C37A_1 119.5(15) . . ?
C47A_1 C48A_1 C43A_1 118.6(17) . . ?
C10A_1 N51A_1 H51A_1 120.9 . . ?
C10A_1 N51A_1 C52A_1 118.2(13) . . ?
C52A_1 N51A_1 H51A_1 120.9 . . ?
N51A_1 C52A_1 H52A_1 109.4 . . ?
N51A_1 C52A_1 H52B_1 109.4 . . ?
N51A_1 C52A_1 C63A_1 111.4(11) . . ?
H52A_1 C52A_1 H52B_1 108.0 . . ?
C63A_1 C52A_1 H52A_1 109.4 . . ?
C63A_1 C52A_1 H52B_1 109.4 . . ?
C20A_1 N53A_1 H53A_1 119.8 . . ?
C20A_1 N53A_1 C54A_1 120.3(12) . . ?
C54A_1 N53A_1 H53A_1 119.8 . . ?
N53A_1 C54A_1 H54A_1 109.3 . . ?
N53A_1 C54A_1 H54B_1 109.3 . . ?
N53A_1 C54A_1 C65A_1 111.7(11) . . ?
H54A_1 C54A_1 H54B_1 107.9 . . ?
C65A_1 C54A_1 H54A_1 109.3 . . ?
C65A_1 C54A_1 H54B_1 109.3 . . ?
C30A_1 N55A_1 H55A_1 120.1 . . ?
C30A_1 N55A_1 C56A_1 119.8(13) . . ?
C56A_1 N55A_1 H55A_1 120.1 . . ?
N55A_1 C56A_1 H56A_1 109.0 . . ?
N55A_1 C56A_1 H56B_1 109.0 . . ?
N55A_1 C56A_1 C67A_1 113.0(12) . . ?
H56A_1 C56A_1 H56B_1 107.8 . . ?
C67A_1 C56A_1 H56A_1 109.0 . . ?
C67A_1 C56A_1 H56B_1 109.0 . . ?
H57A_1 C57A_1 H57B_1 107.7 . . ?
C58A_1 C57A_1 H57A_1 108.9 . . ?
C58A_1 C57A_1 H57B_1 108.9 . . ?
C68A_1 C57A_1 H57A_1 108.9 . . ?
C68A_1 C57A_1 H57B_1 108.9 . . ?
C68A_1 C57A_1 C58A_1 113.5(12) . . ?
C57A_1 C58A_1 H58A_1 109.5 . . ?
C57A_1 C58A_1 H58B_1 109.5 . . ?
C57A_1 C58A_1 H58C_1 109.5 . . ?
H58A_1 C58A_1 H58B_1 109.5 . . ?
H58A_1 C58A_1 H58C_1 109.5 . . ?
H58B_1 C58A_1 H58C_1 109.5 . . ?
H59A_1 C59A_1 H59B_1 107.1 . . ?
C60A_1 C59A_1 H59A_1 107.8 . . ?
C60A_1 C59A_1 H59B_1 107.8 . . ?
C60A_1 C59A_1 C64A_1 118.0(12) . . ?
C64A_1 C59A_1 H59A_1 107.8 . . ?
C64A_1 C59A_1 H59B_1 107.8 . . ?
C59A_1 C60A_1 H60A_1 109.5 . . ?
C59A_1 C60A_1 H60B_1 109.5 . . ?
C59A_1 C60A_1 H60C_1 109.5 . . ?
H60A_1 C60A_1 H60B_1 109.5 . . ?
H60A_1 C60A_1 H60C_1 109.5 . . ?
H60B_1 C60A_1 H60C_1 109.5 . . ?
H61A_1 C61A_1 H61B_1 108.1 . . ?
C62A_1 C61A_1 H61A_1 109.6 . . ?
C62A_1 C61A_1 H61B_1 109.6 . . ?
C66A_1 C61A_1 H61A_1 109.6 . . ?
C66A_1 C61A_1 H61B_1 109.6 . . ?
C66A_1 C61A_1 C62A_1 110.4(11) . . ?
C61A_1 C62A_1 H62A_1 109.5 . . ?
C61A_1 C62A_1 H62B_1 109.5 . . ?
C61A_1 C62A_1 H62C_1 109.5 . . ?
H62A_1 C62A_1 H62B_1 109.5 . . ?
H62A_1 C62A_1 H62C_1 109.5 . . ?
H62B_1 C62A_1 H62C_1 109.5 . . ?
C64A_1 C63A_1 C52A_1 120.2(14) . . ?
C64A_1 C63A_1 C68A_1 120.2(15) . . ?
C68A_1 C63A_1 C52A_1 119.4(14) . . ?
C63A_1 C64A_1 C59A_1 116.4(13) . . ?
C65A_1 C64A_1 C59A_1 123.9(14) . . ?
C65A_1 C64A_1 C63A_1 119.6(15) . . ?
C64A_1 C65A_1 C54A_1 117.5(14) . . ?
C64A_1 C65A_1 C66A_1 120.0(15) . . ?
C66A_1 C65A_1 C54A_1 122.5(14) . . ?
C65A_1 C66A_1 C61A_1 117.0(14) . . ?
C65A_1 C66A_1 C67A_1 122.0(15) . . ?
C67A_1 C66A_1 C61A_1 121.1(14) . . ?
C66A_1 C67A_1 C56A_1 121.1(14) . . ?
C68A_1 C67A_1 C56A_1 120.9(14) . . ?
C68A_1 C67A_1 C66A_1 117.9(15) . . ?
C63A_1 C68A_1 C57A_1 120.6(14) . . ?
C67A_1 C68A_1 C57A_1 118.9(14) . . ?
C67A_1 C68A_1 C63A_1 120.2(15) . . ?
H1BA_2 C1B_2 H1BB_2 109.5 . . ?
H1BA_2 C1B_2 H1BC_2 109.5 . . ?
H1BB_2 C1B_2 H1BC_2 109.5 . . ?
N2B_2 C1B_2 H1BA_2 109.5 . . ?
N2B_2 C1B_2 H1BB_2 109.5 . . ?
N2B_2 C1B_2 H1BC_2 109.5 . . ?
C3B_2 N2B_2 C1B_2 119.7(13) . . ?
C7B_2 N2B_2 C1B_2 121.1(13) . . ?
C7B_2 N2B_2 C3B_2 119.2(15) . . ?
N2B_2 C3B_2 H3B_2 118.6 . . ?
N2B_2 C3B_2 C4B_2 122.7(16) . . ?
C4B_2 C3B_2 H3B_2 118.6 . . ?
C3B_2 C4B_2 C5B_2 118.4(14) . . ?
C3B_2 C4B_2 C8B_2 117.1(15) . . ?
C5B_2 C4B_2 C8B_2 124.4(15) . . ?
C4B_2 C5B_2 H5B_2 120.3 . . ?
C6B_2 C5B_2 C4B_2 119.4(14) . . ?
C6B_2 C5B_2 H5B_2 120.3 . . ?
C5B_2 C6B_2 C7B_2 116.8(14) . . ?
C5B_2 C6B_2 C10B_2 122.6(15) . . ?
C7B_2 C6B_2 C10B_2 120.6(15) . . ?
N2B_2 C7B_2 C6B_2 123.4(15) . . ?
N2B_2 C7B_2 H7B_2 118.3 . . ?
C6B_2 C7B_2 H7B_2 118.3 . . ?
O9B_2 C8B_2 C4B_2 120.8(17) . . ?
O9B_2 C8B_2 N31B_2 121.4(15) . . ?
N31B_2 C8B_2 C4B_2 117.8(16) . . ?
O11B_2 C10B_2 C6B_2 118.8(16) . . ?
O11B_2 C10B_2 N51B_2 120.1(15) . . ?
N51B_2 C10B_2 C6B_2 121.1(17) . . ?
H11A_2 C11B_2 H11B_2 109.5 . . ?
H11A_2 C11B_2 H11C_2 109.5 . . ?
H11B_2 C11B_2 H11C_2 109.5 . . ?
N12B_2 C11B_2 H11A_2 109.5 . . ?
N12B_2 C11B_2 H11B_2 109.5 . . ?
N12B_2 C11B_2 H11C_2 109.5 . . ?
C13B_2 N12B_2 C11B_2 119.1(13) . . ?
C13B_2 N12B_2 C17B_2 123.0(15) . . ?
C17B_2 N12B_2 C11B_2 117.9(13) . . ?
N12B_2 C13B_2 H13B_2 119.6 . . ?
N12B_2 C13B_2 C14B_2 120.8(15) . . ?
C14B_2 C13B_2 H13B_2 119.6 . . ?
C13B_2 C14B_2 C18B_2 113.6(14) . . ?
C15B_2 C14B_2 C13B_2 117.9(14) . . ?
C15B_2 C14B_2 C18B_2 128.4(15) . . ?
C14B_2 C15B_2 H15B_2 119.9 . . ?
C14B_2 C15B_2 C16B_2 120.2(14) . . ?
C16B_2 C15B_2 H15B_2 119.9 . . ?
C15B_2 C16B_2 C17B_2 121.0(14) . . ?
C15B_2 C16B_2 C20B_2 125.5(15) . . ?
C17B_2 C16B_2 C20B_2 113.5(15) . . ?
N12B_2 C17B_2 C16B_2 117.0(15) . . ?
N12B_2 C17B_2 H17B_2 121.5 . . ?
C16B_2 C17B_2 H17B_2 121.5 . . ?
O19B_2 C18B_2 C14B_2 125.0(17) . . ?
O19B_2 C18B_2 N33B_2 122.5(14) . . ?
N33B_2 C18B_2 C14B_2 112.4(15) . . ?
O21B_2 C20B_2 C16B_2 124.1(17) . . ?
O21B_2 C20B_2 N53B_2 118.7(15) . . ?
N53B_2 C20B_2 C16B_2 116.8(15) . . ?
H21A_2 C21B_2 H21B_2 109.5 . . ?
H21A_2 C21B_2 H21C_2 109.5 . . ?
H21B_2 C21B_2 H21C_2 109.5 . . ?
N22B_2 C21B_2 H21A_2 109.5 . . ?
N22B_2 C21B_2 H21B_2 109.5 . . ?
N22B_2 C21B_2 H21C_2 109.5 . . ?
C23B_2 N22B_2 C21B_2 120.5(14) . . ?
C23B_2 N22B_2 C27B_2 123.8(15) . . ?
C27B_2 N22B_2 C21B_2 115.6(14) . . ?
N22B_2 C23B_2 H23B_2 120.4 . . ?
N22B_2 C23B_2 C24B_2 119.2(16) . . ?
C24B_2 C23B_2 H23B_2 120.4 . . ?
C23B_2 C24B_2 C28B_2 118.8(17) . . ?
C25B_2 C24B_2 C23B_2 117.7(15) . . ?
C25B_2 C24B_2 C28B_2 123.5(16) . . ?
C24B_2 C25B_2 H25B_2 119.0 . . ?
C24B_2 C25B_2 C26B_2 121.9(15) . . ?
C26B_2 C25B_2 H25B_2 119.0 . . ?
C25B_2 C26B_2 C30B_2 127.5(16) . . ?
C27B_2 C26B_2 C25B_2 117.6(15) . . ?
C27B_2 C26B_2 C30B_2 114.8(16) . . ?
N22B_2 C27B_2 C26B_2 119.5(16) . . ?
N22B_2 C27B_2 H27B_2 120.2 . . ?
C26B_2 C27B_2 H27B_2 120.2 . . ?
O29B_2 C28B_2 C24B_2 112.8(18) . . ?
O29B_2 C28B_2 N35B_2 128.0(17) . . ?
N35B_2 C28B_2 C24B_2 119.1(19) . . ?
O31B_2 C30B_2 C26B_2 116.5(17) . . ?
O31B_2 C30B_2 N55B_2 126.6(16) . . ?
N55B_2 C30B_2 C26B_2 116.0(17) . . ?
C8B_2 N31B_2 H31B_2 120.0 . . ?
C8B_2 N31B_2 C32B_2 120.0(12) . . ?
C32B_2 N31B_2 H31B_2 120.0 . . ?
N31B_2 C32B_2 H32A_2 109.2 . . ?
N31B_2 C32B_2 H32B_2 109.2 . . ?
N31B_2 C32B_2 C43B_2 111.9(11) . . ?
H32A_2 C32B_2 H32B_2 107.9 . . ?
C43B_2 C32B_2 H32A_2 109.2 . . ?
C43B_2 C32B_2 H32B_2 109.2 . . ?
C18B_2 N33B_2 H33B_2 119.5 . . ?
C18B_2 N33B_2 C34B_2 120.9(12) . . ?
C34B_2 N33B_2 H33B_2 119.5 . . ?
N33B_2 C34B_2 H34A_2 108.3 . . ?
N33B_2 C34B_2 H34B_2 108.3 . . ?
N33B_2 C34B_2 C45B_2 115.8(11) . . ?
H34A_2 C34B_2 H34B_2 107.4 . . ?
C45B_2 C34B_2 H34A_2 108.3 . . ?
C45B_2 C34B_2 H34B_2 108.3 . . ?
C28B_2 N35B_2 H35B_2 120.5 . . ?
C28B_2 N35B_2 C36B_2 119.0(14) . . ?
C36B_2 N35B_2 H35B_2 120.5 . . ?
N35B_2 C36B_2 H36A_2 109.5 . . ?
N35B_2 C36B_2 H36B_2 109.5 . . ?
N35B_2 C36B_2 C47B_2 110.8(11) . . ?
H36A_2 C36B_2 H36B_2 108.1 . . ?
C47B_2 C36B_2 H36A_2 109.5 . . ?
C47B_2 C36B_2 H36B_2 109.5 . . ?
H37A_2 C37B_2 H37B_2 107.9 . . ?
C38B_2 C37B_2 H37A_2 109.2 . . ?
C38B_2 C37B_2 H37B_2 109.2 . . ?
C38B_2 C37B_2 C48B_2 112.2(11) . . ?
C48B_2 C37B_2 H37A_2 109.2 . . ?
C48B_2 C37B_2 H37B_2 109.2 . . ?
C37B_2 C38B_2 H38A_2 109.5 . . ?
C37B_2 C38B_2 H38B_2 109.5 . . ?
C37B_2 C38B_2 H38C_2 109.5 . . ?
H38A_2 C38B_2 H38B_2 109.5 . . ?
H38A_2 C38B_2 H38C_2 109.5 . . ?
H38B_2 C38B_2 H38C_2 109.5 . . ?
H39A_2 C39B_2 H39B_2 108.0 . . ?
C40B_2 C39B_2 H39A_2 109.4 . . ?
C40B_2 C39B_2 H39B_2 109.4 . . ?
C40B_2 C39B_2 C44B_2 111.4(10) . . ?
C44B_2 C39B_2 H39A_2 109.4 . . ?
C44B_2 C39B_2 H39B_2 109.4 . . ?
C39B_2 C40B_2 H40A_2 109.5 . . ?
C39B_2 C40B_2 H40B_2 109.5 . . ?
C39B_2 C40B_2 H40C_2 109.5 . . ?
H40A_2 C40B_2 H40B_2 109.5 . . ?
H40A_2 C40B_2 H40C_2 109.5 . . ?
H40B_2 C40B_2 H40C_2 109.5 . . ?
H41A_2 C41B_2 H41B_2 107.8 . . ?
C42B_2 C41B_2 H41A_2 109.0 . . ?
C42B_2 C41B_2 H41B_2 109.0 . . ?
C46B_2 C41B_2 H41A_2 109.0 . . ?
C46B_2 C41B_2 H41B_2 109.0 . . ?
C46B_2 C41B_2 C42B_2 112.8(11) . . ?
C41B_2 C42B_2 H42A_2 109.5 . . ?
C41B_2 C42B_2 H42B_2 109.5 . . ?
C41B_2 C42B_2 H42C_2 109.5 . . ?
H42A_2 C42B_2 H42B_2 109.5 . . ?
H42A_2 C42B_2 H42C_2 109.5 . . ?
H42B_2 C42B_2 H42C_2 109.5 . . ?
C44B_2 C43B_2 C32B_2 120.9(13) . . ?
C44B_2 C43B_2 C48B_2 119.9(15) . . ?
C48B_2 C43B_2 C32B_2 119.2(13) . . ?
C43B_2 C44B_2 C39B_2 121.2(14) . . ?
C43B_2 C44B_2 C45B_2 120.0(15) . . ?
C45B_2 C44B_2 C39B_2 118.8(13) . . ?
C44B_2 C45B_2 C34B_2 119.6(13) . . ?
C44B_2 C45B_2 C46B_2 120.6(14) . . ?
C46B_2 C45B_2 C34B_2 119.6(13) . . ?
C45B_2 C46B_2 C41B_2 120.6(13) . . ?
C47B_2 C46B_2 C41B_2 120.3(13) . . ?
C47B_2 C46B_2 C45B_2 119.1(15) . . ?
C46B_2 C47B_2 C36B_2 119.6(13) . . ?
C48B_2 C47B_2 C36B_2 120.7(13) . . ?
C48B_2 C47B_2 C46B_2 119.7(15) . . ?
C43B_2 C48B_2 C37B_2 119.1(14) . . ?
C47B_2 C48B_2 C37B_2 119.9(13) . . ?
C47B_2 C48B_2 C43B_2 120.8(15) . . ?
C10B_2 N51B_2 H51B_2 119.7 . . ?
C10B_2 N51B_2 C52B_2 120.7(14) . . ?
C52B_2 N51B_2 H51B_2 119.7 . . ?
N51B_2 C52B_2 H52A_2 109.8 . . ?
N51B_2 C52B_2 H52B_2 109.8 . . ?
N51B_2 C52B_2 C63B_2 109.3(11) . . ?
H52A_2 C52B_2 H52B_2 108.3 . . ?
C63B_2 C52B_2 H52A_2 109.8 . . ?
C63B_2 C52B_2 H52B_2 109.8 . . ?
C20B_2 N53B_2 H53B_2 120.2 . . ?
C20B_2 N53B_2 C54B_2 119.5(12) . . ?
C54B_2 N53B_2 H53B_2 120.2 . . ?
N53B_2 C54B_2 H54A_2 109.2 . . ?
N53B_2 C54B_2 H54B_2 109.2 . . ?
N53B_2 C54B_2 C65B_2 111.9(11) . . ?
H54A_2 C54B_2 H54B_2 107.9 . . ?
C65B_2 C54B_2 H54A_2 109.2 . . ?
C65B_2 C54B_2 H54B_2 109.2 . . ?
C30B_2 N55B_2 H55B_2 122.4 . . ?
C30B_2 N55B_2 C56B_2 115.1(14) . . ?
C56B_2 N55B_2 H55B_2 122.4 . . ?
N55B_2 C56B_2 H56A_2 109.5 . . ?
N55B_2 C56B_2 H56B_2 109.5 . . ?
N55B_2 C56B_2 C67B_2 110.6(12) . . ?
H56A_2 C56B_2 H56B_2 108.1 . . ?
C67B_2 C56B_2 H56A_2 109.5 . . ?
C67B_2 C56B_2 H56B_2 109.5 . . ?
H57A_2 C57B_2 H57B_2 108.0 . . ?
C58B_2 C57B_2 H57A_2 109.4 . . ?
C58B_2 C57B_2 H57B_2 109.4 . . ?
C68B_2 C57B_2 H57A_2 109.4 . . ?
C68B_2 C57B_2 H57B_2 109.4 . . ?
C68B_2 C57B_2 C58B_2 111.2(11) . . ?
C57B_2 C58B_2 H58A_2 109.5 . . ?
C57B_2 C58B_2 H58B_2 109.5 . . ?
C57B_2 C58B_2 H58C_2 109.5 . . ?
H58A_2 C58B_2 H58B_2 109.5 . . ?
H58A_2 C58B_2 H58C_2 109.5 . . ?
H58B_2 C58B_2 H58C_2 109.5 . . ?
H59A_2 C59B_2 H59B_2 107.8 . . ?
C60B_2 C59B_2 H59A_2 109.0 . . ?
C60B_2 C59B_2 H59B_2 109.0 . . ?
C64B_2 C59B_2 H59A_2 109.0 . . ?
C64B_2 C59B_2 H59B_2 109.0 . . ?
C64B_2 C59B_2 C60B_2 113.0(11) . . ?
C59B_2 C60B_2 H60A_2 109.5 . . ?
C59B_2 C60B_2 H60B_2 109.5 . . ?
C59B_2 C60B_2 H60C_2 109.5 . . ?
H60A_2 C60B_2 H60B_2 109.5 . . ?
H60A_2 C60B_2 H60C_2 109.5 . . ?
H60B_2 C60B_2 H60C_2 109.5 . . ?
H61A_2 C61B_2 H61B_2 107.8 . . ?
C62B_2 C61B_2 H61A_2 109.1 . . ?
C62B_2 C61B_2 H61B_2 109.1 . . ?
C66B_2 C61B_2 H61A_2 109.1 . . ?
C66B_2 C61B_2 H61B_2 109.1 . . ?
C66B_2 C61B_2 C62B_2 112.6(12) . . ?
C61B_2 C62B_2 H62A_2 109.5 . . ?
C61B_2 C62B_2 H62B_2 109.5 . . ?
C61B_2 C62B_2 H62C_2 109.5 . . ?
H62A_2 C62B_2 H62B_2 109.5 . . ?
H62A_2 C62B_2 H62C_2 109.5 . . ?
H62B_2 C62B_2 H62C_2 109.5 . . ?
C64B_2 C63B_2 C52B_2 116.3(14) . . ?
C64B_2 C63B_2 C68B_2 121.4(15) . . ?
C68B_2 C63B_2 C52B_2 122.1(14) . . ?
C63B_2 C64B_2 C59B_2 120.3(14) . . ?
C65B_2 C64B_2 C59B_2 121.3(13) . . ?
C65B_2 C64B_2 C63B_2 118.4(15) . . ?
C64B_2 C65B_2 C54B_2 121.1(14) . . ?
C64B_2 C65B_2 C66B_2 122.1(16) . . ?
C66B_2 C65B_2 C54B_2 116.4(14) . . ?
C65B_2 C66B_2 C61B_2 120.2(14) . . ?
C67B_2 C66B_2 C61B_2 122.0(15) . . ?
C67B_2 C66B_2 C65B_2 117.8(16) . . ?
C66B_2 C67B_2 C56B_2 121.5(15) . . ?
C68B_2 C67B_2 C56B_2 117.9(14) . . ?
C68B_2 C67B_2 C66B_2 120.6(16) . . ?
C63B_2 C68B_2 C57B_2 118.7(14) . . ?
C67B_2 C68B_2 C57B_2 121.9(14) . . ?
C67B_2 C68B_2 C63B_2 119.4(15) . . ?
O1_11 C3_11 O2_11 129.6(17) . . ?
O1_11 C3_11 C4_11 116.1(16) . . ?
O2_11 C3_11 C4_11 114.3(16) . . ?
F5_11 C4_11 C3_11 113.3(16) . . ?
F5_11 C4_11 F6_11 103.1(15) . . ?
F5_11 C4_11 F7_11 113.8(17) . . ?
F6_11 C4_11 C3_11 108.2(13) . . ?
F7_11 C4_11 C3_11 111.2(13) . . ?
F7_11 C4_11 F6_11 106.5(15) . . ?
O1_12 C3_12 O2_12 128.3(17) . . ?
O1_12 C3_12 C4_12 118.2(17) . . ?
O2_12 C3_12 C4_12 113.5(16) . . ?
F5_12 C4_12 C3_12 113.9(16) . . ?
F5_12 C4_12 F6_12 108.3(16) . . ?
F5_12 C4_12 F7_12 106.6(16) . . ?
F6_12 C4_12 C3_12 110.3(13) . . ?
F6_12 C4_12 F7_12 106.8(15) . . ?
F7_12 C4_12 C3_12 110.6(13) . . ?
O1_13 C3_13 O2_13 129.0(16) . . ?
O1_13 C3_13 C4_13 116.8(16) . . ?
O2_13 C3_13 C4_13 114.2(15) . . ?
F5_13 C4_13 C3_13 111.2(13) . . ?
F5_13 C4_13 F6_13 111.2(16) . . ?
F5_13 C4_13 F7_13 103.4(15) . . ?
F6_13 C4_13 C3_13 115.1(15) . . ?
F6_13 C4_13 F7_13 102.9(15) . . ?
F7_13 C4_13 C3_13 112.1(14) . . ?
O1_14 C3_14 C4_14 113.7(15) . . ?
O2_14 C3_14 O1_14 129.9(16) . . ?
O2_14 C3_14 C4_14 116.4(16) . . ?
F5_14 C4_14 C3_14 112.7(14) . . ?
F6_14 C4_14 C3_14 114.0(13) . . ?
F6_14 C4_14 F5_14 102.9(15) . . ?
F7_14 C4_14 C3_14 115.6(15) . . ?
F7_14 C4_14 F5_14 103.0(15) . . ?
F7_14 C4_14 F6_14 107.4(15) . . ?
C3_15 O2_15 H2_15 109.5 . . ?
O1_15 C3_15 O2_15 129(2) . . ?
O1_15 C3_15 C4_15 117(2) . . ?
O2_15 C3_15 C4_15 114(2) . . ?
F5_15 C4_15 C3_15 105.3(17) . . ?
F5_15 C4_15 F7_15 102.2(17) . . ?
F6_15 C4_15 C3_15 109.9(15) . . ?
F6_15 C4_15 F5_15 106.0(18) . . ?
F6_15 C4_15 F7_15 114.2(19) . . ?
F7_15 C4_15 C3_15 117.8(18) . . ?
C3_16 O2_16 H2_16 109.5 . . ?
O1_16 C3_16 O2_16 127(3) . . ?
O1_16 C3_16 C4_16 116(2) . . ?
O2_16 C3_16 C4_16 117(2) . . ?
F5_16 C4_16 C3_16 116.0(18) . . ?
F6_16 C4_16 C3_16 108.9(15) . . ?
F6_16 C4_16 F5_16 110.9(19) . . ?
F6_16 C4_16 F7_16 110.4(19) . . ?
F7_16 C4_16 C3_16 102.5(17) . . ?
F7_16 C4_16 F5_16 107.7(19) . . ?
O1_17 C3_17 C4_17 119.3(16) . . ?
O2_17 C3_17 O1_17 128.1(16) . . ?
O2_17 C3_17 C4_17 112.6(15) . . ?
F5_17^b C4_17 C3_17 106.2(14) . . ?
F5_17^a C4_17 C3_17 114.5(19) . . ?
F5_17^a C4_17 F6_17^a 103.7(19) . . ?
F5_17^a C4_17 F7_17^a 118(2) . . ?
F6_17^b C4_17 C3_17 110.0(16) . . ?
F6_17^b C4_17 F5_17^b 105.2(18) . . ?
F6_17^a C4_17 C3_17 106.3(14) . . ?
F7_17^a C4_17 C3_17 107.7(17) . . ?
F7_17^a C4_17 F6_17^a 106.2(19) . . ?
F7_17^b C4_17 C3_17 117.4(19) . . ?
F7_17^b C4_17 F5_17^b 102.6(18) . . ?
F7_17^b C4_17 F6_17^b 114(2) . . ?
O1_18 C3_18 C4_18 116.2(16) . . ?
O2_18 C3_18 O1_18 127.0(16) . . ?
O2_18 C3_18 C4_18 116.9(16) . . ?
F5_18^b C4_18 C3_18 108.8(17) . . ?
F5_18^b C4_18 F6_18^b 103.4(17) . . ?
F5_18^a C4_18 C3_18 105.4(15) . . ?
F6_18^b C4_18 C3_18 108.4(15) . . ?
F6_18^a C4_18 C3_18 115.5(17) . . ?
F6_18^a C4_18 F5_18^a 105.7(19) . . ?
F6_18^a C4_18 F7_18^a 114(2) . . ?
F7_18^a C4_18 C3_18 110.3(18) . . ?
F7_18^a C4_18 F5_18^a 105.0(18) . . ?
F7_18^b C4_18 C3_18 116.9(17) . . ?
F7_18^b C4_18 F5_18^b 114(2) . . ?
F7_18^b C4_18 F6_18^b 103.6(19) . . ?
O1_19 C3_19 C4_19 112.5(19) . . ?
O2_19 C3_19 O1_19 130(2) . . ?
O2_19 C3_19 C4_19 117(2) . . ?
F5_19^b C4_19 C3_19 118(2) . . ?
F5_19^b C4_19 F6_19^b 104(2) . . ?
F5_19^b C4_19 F7_19^b 107(2) . . ?
F5_19^a C4_19 C3_19 110.4(19) . . ?
F5_19^a C4_19 F6_19^a 111(2) . . ?
F5_19^a C4_19 F7_19^a 109(2) . . ?
F6_19^b C4_19 C3_19 113(2) . . ?
F6_19^a C4_19 C3_19 113(2) . . ?
F6_19^a C4_19 F7_19^a 110(2) . . ?
F7_19^a C4_19 C3_19 102(2) . . ?
F7_19^b C4_19 C3_19 109(2) . . ?
F7_19^b C4_19 F6_19^b 105(2) . . ?
O1_20^a C3_20^a O2_20^a 131(3) . . ?
O1_20^a C3_20^a C4_20^a 122(3) . . ?
O2_20^a C3_20^a C4_20^a 107(3) . . ?
F5_20^a C4_20^a C3_20^a 105(2) . . ?
F6_20^a C4_20^a C3_20^a 110(2) . . ?
F6_20^a C4_20^a F5_20^a 107(3) . . ?
F7_20^a C4_20^a C3_20^a 116(2) . . ?
F7_20^a C4_20^a F5_20^a 106(2) . . ?
F7_20^a C4_20^a F6_20^a 113(3) . . ?
O1_20^b C3_20^b O2_20^b 129(3) . . ?
O1_20^b C3_20^b C4_20^b 111(2) . . ?
O2_20^b C3_20^b C4_20^b 120(3) . . ?
F5_20^b C4_20^b C3_20^b 114(3) . . ?
F5_20^b C4_20^b F7_20^b 102(3) . . ?
F6_20^b C4_20^b C3_20^b 115(3) . . ?
F6_20^b C4_20^b F5_20^b 106(3) . . ?
F6_20^b C4_20^b F7_20^b 113(3) . . ?
F7_20^b C4_20^b C3_20^b 107(2) . . ?
O1_21^a C3_21^a C4_21^a 110(3) . . ?
O2_21^a C3_21^a O1_21^a 141(3) . . ?
O2_21^a C3_21^a C4_21^a 109(2) . . ?
F5_21^a C4_21^a C3_21^a 110(2) . . ?
F5_21^a C4_21^a F6_21^a 108(3) . . ?
F5_21^a C4_21^a F7_21^a 110(3) . . ?
F6_21^a C4_21^a C3_21^a 108(3) . . ?
F6_21^a C4_21^a F7_21^a 116(3) . . ?
F7_21^a C4_21^a C3_21^a 105(2) . . ?
O1_21^b C3_21^b O2_21^b 134(4) . . ?
O1_21^b C3_21^b C4_21^b 121(3) . . ?
O2_21^b C3_21^b C4_21^b 104(3) . . ?
F5_21^b C4_21^b C3_21^b 107(3) . . ?
F5_21^b C4_21^b F7_21^b 106(3) . . ?
F6_21^b C4_21^b C3_21^b 121(3) . . ?
F6_21^b C4_21^b F5_21^b 110(3) . . ?
F6_21^b C4_21^b F7_21^b 106(3) . . ?
F7_21^b C4_21^b C3_21^b 106(3) . . ?

loop_
_geom_bond_atom_site_label_1
_geom_bond_atom_site_label_2
_geom_bond_distance
_geom_bond_site_symmetry_2
_geom_bond_publ_flag
C1A_1 H1AA_1 0.9800 . ?
C1A_1 H1AB_1 0.9800 . ?
C1A_1 H1AC_1 0.9800 . ?
C1A_1 N2A_1 1.455(17) . ?
N2A_1 C3A_1 1.338(17) . ?
N2A_1 C7A_1 1.379(17) . ?
C3A_1 H3A_1 0.9500 . ?
C3A_1 C4A_1 1.364(14) . ?
C4A_1 C5A_1 1.377(14) . ?
C4A_1 C8A_1 1.514(14) . ?
C5A_1 H5A_1 0.9500 . ?
C5A_1 C6A_1 1.380(14) . ?
C6A_1 C7A_1 1.385(14) . ?
C6A_1 C10A_1 1.499(14) . ?
C7A_1 H7A_1 0.9500 . ?
C8A_1 O9A_1 1.266(17) . ?
C8A_1 N31A_1 1.325(17) . ?
C10A_1 O11A_1 1.186(16) . ?
C10A_1 N51A_1 1.336(19) . ?
C11A_1 H11A_1 0.9800 . ?
C11A_1 H11B_1 0.9800 . ?
C11A_1 H11C_1 0.9800 . ?
C11A_1 N12A_1 1.476(16) . ?
N12A_1 C13A_1 1.306(15) . ?
N12A_1 C17A_1 1.349(15) . ?
C13A_1 H13A_1 0.9500 . ?
C13A_1 C14A_1 1.361(14) . ?
C14A_1 C15A_1 1.395(14) . ?
C14A_1 C18A_1 1.470(14) . ?
C15A_1 H15A_1 0.9500 . ?
C15A_1 C16A_1 1.356(14) . ?
C16A_1 C17A_1 1.380(14) . ?
C16A_1 C20A_1 1.503(14) . ?
C17A_1 H17A_1 0.9500 . ?
C18A_1 O19A_1 1.274(18) . ?
C18A_1 N33A_1 1.293(18) . ?
C20A_1 O21A_1 1.194(15) . ?
C20A_1 N53A_1 1.329(17) . ?
C21A_1 H21A_1 0.9800 . ?
C21A_1 H21B_1 0.9800 . ?
C21A_1 H21C_1 0.9800 . ?
C21A_1 N22A_1 1.52(2) . ?
N22A_1 C23A_1 1.359(19) . ?
N22A_1 C27A_1 1.332(18) . ?
C23A_1 H23A_1 0.9500 . ?
C23A_1 C24A_1 1.357(15) . ?
C24A_1 C25A_1 1.391(15) . ?
C24A_1 C28A_1 1.487(15) . ?
C25A_1 H25A_1 0.9500 . ?
C25A_1 C26A_1 1.384(15) . ?
C26A_1 C27A_1 1.389(15) . ?
C26A_1 C30A_1 1.501(14) . ?
C27A_1 H27A_1 0.9500 . ?
C28A_1 O29A_1 1.22(2) . ?
C28A_1 N35A_1 1.27(2) . ?
C30A_1 O31A_1 1.183(17) . ?
C30A_1 N55A_1 1.43(2) . ?
N31A_1 H31A_1 0.8800 . ?
N31A_1 C32A_1 1.511(16) . ?
C32A_1 H32A_1 0.9900 . ?
C32A_1 H32B_1 0.9900 . ?
C32A_1 C43A_1 1.465(18) . ?
N33A_1 H33A_1 0.8800 . ?
N33A_1 C34A_1 1.457(15) . ?
C34A_1 H34A_1 0.9900 . ?
C34A_1 H34B_1 0.9900 . ?
C34A_1 C45A_1 1.498(18) . ?
N35A_1 H35A_1 0.8800 . ?
N35A_1 C36A_1 1.466(17) . ?
C36A_1 H36A_1 0.9900 . ?
C36A_1 H36B_1 0.9900 . ?
C36A_1 C47A_1 1.485(19) . ?
C37A_1 H37A_1 0.9900 . ?
C37A_1 H37B_1 0.9900 . ?
C37A_1 C38A_1 1.491(19) . ?
C37A_1 C48A_1 1.52(2) . ?
C38A_1 H38A_1 0.9800 . ?
C38A_1 H38B_1 0.9800 . ?
C38A_1 H38C_1 0.9800 . ?
C39A_1 H39A_1 0.9900 . ?
C39A_1 H39B_1 0.9900 . ?
C39A_1 C40A_1 1.498(16) . ?
C39A_1 C44A_1 1.495(17) . ?
C40A_1 H40A_1 0.9800 . ?
C40A_1 H40B_1 0.9800 . ?
C40A_1 H40C_1 0.9800 . ?
C41A_1 H41A_1 0.9900 . ?
C41A_1 H41B_1 0.9900 . ?
C41A_1 C42A_1 1.498(18) . ?
C41A_1 C46A_1 1.532(19) . ?
C42A_1 H42A_1 0.9800 . ?
C42A_1 H42B_1 0.9800 . ?
C42A_1 H42C_1 0.9800 . ?
C43A_1 C44A_1 1.429(14) . ?
C43A_1 C48A_1 1.405(15) . ?
C44A_1 C45A_1 1.438(14) . ?
C45A_1 C46A_1 1.406(14) . ?
C46A_1 C47A_1 1.419(15) . ?
C47A_1 C48A_1 1.394(15) . ?
N51A_1 H51A_1 0.8800 . ?
N51A_1 C52A_1 1.473(15) . ?
C52A_1 H52A_1 0.9900 . ?
C52A_1 H52B_1 0.9900 . ?
C52A_1 C63A_1 1.554(18) . ?
N53A_1 H53A_1 0.8800 . ?
N53A_1 C54A_1 1.487(16) . ?
C54A_1 H54A_1 0.9900 . ?
C54A_1 H54B_1 0.9900 . ?
C54A_1 C65A_1 1.541(18) . ?
N55A_1 H55A_1 0.8800 . ?
N55A_1 C56A_1 1.444(16) . ?
C56A_1 H56A_1 0.9900 . ?
C56A_1 H56B_1 0.9900 . ?
C56A_1 C67A_1 1.488(18) . ?
C57A_1 H57A_1 0.9900 . ?
C57A_1 H57B_1 0.9900 . ?
C57A_1 C58A_1 1.520(17) . ?
C57A_1 C68A_1 1.514(18) . ?
C58A_1 H58A_1 0.9800 . ?
C58A_1 H58B_1 0.9800 . ?
C58A_1 H58C_1 0.9800 . ?
C59A_1 H59A_1 0.9900 . ?
C59A_1 H59B_1 0.9900 . ?
C59A_1 C60A_1 1.513(18) . ?
C59A_1 C64A_1 1.531(18) . ?
C60A_1 H60A_1 0.9800 . ?
C60A_1 H60B_1 0.9800 . ?
C60A_1 H60C_1 0.9800 . ?
C61A_1 H61A_1 0.9900 . ?
C61A_1 H61B_1 0.9900 . ?
C61A_1 C62A_1 1.560(17) . ?
C61A_1 C66A_1 1.541(17) . ?
C62A_1 H62A_1 0.9800 . ?
C62A_1 H62B_1 0.9800 . ?
C62A_1 H62C_1 0.9800 . ?
C63A_1 C64A_1 1.397(14) . ?
C63A_1 C68A_1 1.406(14) . ?
C64A_1 C65A_1 1.382(14) . ?
C65A_1 C66A_1 1.382(14) . ?
C66A_1 C67A_1 1.400(14) . ?
C67A_1 C68A_1 1.399(14) . ?
C1B_2 H1BA_2 0.9800 . ?
C1B_2 H1BB_2 0.9800 . ?
C1B_2 H1BC_2 0.9800 . ?
C1B_2 N2B_2 1.480(16) . ?
N2B_2 C3B_2 1.323(15) . ?
N2B_2 C7B_2 1.297(15) . ?
C3B_2 H3B_2 0.9500 . ?
C3B_2 C4B_2 1.347(14) . ?
C4B_2 C5B_2 1.387(14) . ?
C4B_2 C8B_2 1.521(14) . ?
C5B_2 H5B_2 0.9500 . ?
C5B_2 C6B_2 1.378(14) . ?
C6B_2 C7B_2 1.385(14) . ?
C6B_2 C10B_2 1.492(14) . ?
C7B_2 H7B_2 0.9500 . ?
C8B_2 O9B_2 1.209(16) . ?
C8B_2 N31B_2 1.375(18) . ?
C10B_2 O11B_2 1.271(17) . ?
C10B_2 N51B_2 1.298(17) . ?
C11B_2 H11A_2 0.9800 . ?
C11B_2 H11B_2 0.9800 . ?
C11B_2 H11C_2 0.9800 . ?
C11B_2 N12B_2 1.470(17) . ?
N12B_2 C13B_2 1.332(16) . ?
N12B_2 C17B_2 1.338(16) . ?
C13B_2 H13B_2 0.9500 . ?
C13B_2 C14B_2 1.369(14) . ?
C14B_2 C15B_2 1.357(14) . ?
C14B_2 C18B_2 1.504(14) . ?
C15B_2 H15B_2 0.9500 . ?
C15B_2 C16B_2 1.373(14) . ?
C16B_2 C17B_2 1.374(14) . ?
C16B_2 C20B_2 1.490(14) . ?
C17B_2 H17B_2 0.9500 . ?
C18B_2 O19B_2 1.174(15) . ?
C18B_2 N33B_2 1.373(18) . ?
C20B_2 O21B_2 1.227(16) . ?
C20B_2 N53B_2 1.350(17) . ?
C21B_2 H21A_2 0.9800 . ?
C21B_2 H21B_2 0.9800 . ?
C21B_2 H21C_2 0.9800 . ?
C21B_2 N22B_2 1.492(18) . ?
N22B_2 C23B_2 1.324(17) . ?
N22B_2 C27B_2 1.347(17) . ?
C23B_2 H23B_2 0.9500 . ?
C23B_2 C24B_2 1.394(15) . ?
C24B_2 C25B_2 1.377(14) . ?
C24B_2 C28B_2 1.504(15) . ?
C25B_2 H25B_2 0.9500 . ?
C25B_2 C26B_2 1.392(15) . ?
C26B_2 C27B_2 1.373(15) . ?
C26B_2 C30B_2 1.523(14) . ?
C27B_2 H27B_2 0.9500 . ?
C28B_2 O29B_2 1.226(18) . ?
C28B_2 N35B_2 1.257(19) . ?
C30B_2 O31B_2 1.252(18) . ?
C30B_2 N55B_2 1.311(19) . ?
N31B_2 H31B_2 0.8800 . ?
N31B_2 C32B_2 1.454(15) . ?
C32B_2 H32A_2 0.9900 . ?
C32B_2 H32B_2 0.9900 . ?
C32B_2 C43B_2 1.546(18) . ?
N33B_2 H33B_2 0.8800 . ?
N33B_2 C34B_2 1.418(14) . ?
C34B_2 H34A_2 0.9900 . ?
C34B_2 H34B_2 0.9900 . ?
C34B_2 C45B_2 1.523(17) . ?
N35B_2 H35B_2 0.8800 . ?
N35B_2 C36B_2 1.446(15) . ?
C36B_2 H36A_2 0.9900 . ?
C36B_2 H36B_2 0.9900 . ?
C36B_2 C47B_2 1.548(18) . ?
C37B_2 H37A_2 0.9900 . ?
C37B_2 H37B_2 0.9900 . ?
C37B_2 C38B_2 1.531(16) . ?
C37B_2 C48B_2 1.546(17) . ?
C38B_2 H38A_2 0.9800 . ?
C38B_2 H38B_2 0.9800 . ?
C38B_2 H38C_2 0.9800 . ?
C39B_2 H39A_2 0.9900 . ?
C39B_2 H39B_2 0.9900 . ?
C39B_2 C40B_2 1.526(17) . ?
C39B_2 C44B_2 1.552(18) . ?
C40B_2 H40A_2 0.9800 . ?
C40B_2 H40B_2 0.9800 . ?
C40B_2 H40C_2 0.9800 . ?
C41B_2 H41A_2 0.9900 . ?
C41B_2 H41B_2 0.9900 . ?
C41B_2 C42B_2 1.568(17) . ?
C41B_2 C46B_2 1.548(18) . ?
C42B_2 H42A_2 0.9800 . ?
C42B_2 H42B_2 0.9800 . ?
C42B_2 H42C_2 0.9800 . ?
C43B_2 C44B_2 1.363(14) . ?
C43B_2 C48B_2 1.404(14) . ?
C44B_2 C45B_2 1.383(14) . ?
C45B_2 C46B_2 1.408(14) . ?
C46B_2 C47B_2 1.386(14) . ?
C47B_2 C48B_2 1.376(14) . ?
N51B_2 H51B_2 0.8800 . ?
N51B_2 C52B_2 1.483(16) . ?
C52B_2 H52A_2 0.9900 . ?
C52B_2 H52B_2 0.9900 . ?
C52B_2 C63B_2 1.531(18) . ?
N53B_2 H53B_2 0.8800 . ?
N53B_2 C54B_2 1.493(16) . ?
C54B_2 H54A_2 0.9900 . ?
C54B_2 H54B_2 0.9900 . ?
C54B_2 C65B_2 1.555(18) . ?
N55B_2 H55B_2 0.8800 . ?
N55B_2 C56B_2 1.490(16) . ?
C56B_2 H56A_2 0.9900 . ?
C56B_2 H56B_2 0.9900 . ?
C56B_2 C67B_2 1.535(19) . ?
C57B_2 H57A_2 0.9900 . ?
C57B_2 H57B_2 0.9900 . ?
C57B_2 C58B_2 1.531(17) . ?
C57B_2 C68B_2 1.495(18) . ?
C58B_2 H58A_2 0.9800 . ?
C58B_2 H58B_2 0.9800 . ?
C58B_2 H58C_2 0.9800 . ?
C59B_2 H59A_2 0.9900 . ?
C59B_2 H59B_2 0.9900 . ?
C59B_2 C60B_2 1.527(16) . ?
C59B_2 C64B_2 1.518(18) . ?
C60B_2 H60A_2 0.9800 . ?
C60B_2 H60B_2 0.9800 . ?
C60B_2 H60C_2 0.9800 . ?
C61B_2 H61A_2 0.9900 . ?
C61B_2 H61B_2 0.9900 . ?
C61B_2 C62B_2 1.606(19) . ?
C61B_2 C66B_2 1.551(19) . ?
C62B_2 H62A_2 0.9800 . ?
C62B_2 H62B_2 0.9800 . ?
C62B_2 H62C_2 0.9800 . ?
C63B_2 C64B_2 1.387(14) . ?
C63B_2 C68B_2 1.396(14) . ?
C64B_2 C65B_2 1.387(14) . ?
C65B_2 C66B_2 1.407(15) . ?
C66B_2 C67B_2 1.406(15) . ?
C67B_2 C68B_2 1.391(14) . ?
O1_11 C3_11 1.222(15) . ?
O2_11 C3_11 1.238(15) . ?
C3_11 C4_11 1.558(17) . ?
C4_11 F5_11 1.300(16) . ?
C4_11 F6_11 1.342(16) . ?
C4_11 F7_11 1.322(16) . ?
O1_12 C3_12 1.229(15) . ?
O2_12 C3_12 1.245(15) . ?
C3_12 C4_12 1.534(17) . ?
C4_12 F5_12 1.291(16) . ?
C4_12 F6_12 1.342(16) . ?
C4_12 F7_12 1.351(16) . ?
O1_13 C3_13 1.220(14) . ?
O2_13 C3_13 1.259(14) . ?
C3_13 C4_13 1.522(17) . ?
C4_13 F5_13 1.313(16) . ?
C4_13 F6_13 1.328(15) . ?
C4_13 F7_13 1.350(16) . ?
O1_14 C3_14 1.274(14) . ?
O2_14 C3_14 1.219(14) . ?
C3_14 C4_14 1.505(16) . ?
C4_14 F5_14 1.355(16) . ?
C4_14 F6_14 1.316(15) . ?
C4_14 F7_14 1.312(15) . ?
O1_15 C3_15 1.143(18) . ?
O2_15 H2_15 0.8400 . ?
O2_15 C3_15 1.229(18) . ?
C3_15 C4_15 1.541(18) . ?
C4_15 F5_15 1.317(17) . ?
C4_15 F6_15 1.273(17) . ?
C4_15 F7_15 1.332(17) . ?
O1_16 C3_16 1.107(18) . ?
O2_16 H2_16 0.8400 . ?
O2_16 C3_16 1.223(18) . ?
C3_16 C4_16 1.537(18) . ?
C4_16 F5_16 1.314(18) . ?
C4_16 F6_16 1.274(17) . ?
C4_16 F7_16 1.297(17) . ?
O1_17 C3_17 1.235(15) . ?
O2_17 C3_17 1.230(15) . ?
C3_17 C4_17 1.565(17) . ?
C4_17 F5_17^b 1.392(17) . ?
C4_17 F5_17^a 1.314(18) . ?
C4_17 F6_17^b 1.310(18) . ?
C4_17 F6_17^a 1.355(17) . ?
C4_17 F7_17^a 1.337(18) . ?
C4_17 F7_17^b 1.294(18) . ?
O1_18 C3_18 1.249(14) . ?
O2_18 C3_18 1.236(15) . ?
C3_18 C4_18 1.528(16) . ?
C4_18 F5_18^b 1.348(18) . ?
C4_18 F5_18^a 1.385(17) . ?
C4_18 F6_18^b 1.383(17) . ?
C4_18 F6_18^a 1.296(18) . ?
C4_18 F7_18^a 1.350(18) . ?
C4_18 F7_18^b 1.302(18) . ?
O1_19 C3_19 1.244(18) . ?
O2_19 C3_19 1.238(18) . ?
C3_19 C4_19 1.534(18) . ?
C4_19 F5_19^b 1.309(19) . ?
C4_19 F5_19^a 1.299(19) . ?
C4_19 F6_19^b 1.348(19) . ?
C4_19 F6_19^a 1.311(19) . ?
C4_19 F7_19^a 1.340(19) . ?
C4_19 F7_19^b 1.347(19) . ?
O1_20^a C3_20^a 1.21(2) . ?
O2_20^a C3_20^a 1.23(2) . ?
C3_20^a C4_20^a 1.54(2) . ?
C4_20^a F5_20^a 1.34(2) . ?
C4_20^a F6_20^a 1.33(2) . ?
C4_20^a F7_20^a 1.32(2) . ?
O1_20^b C3_20^b 1.24(2) . ?
O2_20^b C3_20^b 1.25(2) . ?
C3_20^b C4_20^b 1.54(2) . ?
C4_20^b F5_20^b 1.36(2) . ?
C4_20^b F6_20^b 1.32(2) . ?
C4_20^b F7_20^b 1.36(2) . ?
O1_21^a C3_21^a 1.23(2) . ?
O2_21^a C3_21^a 1.22(2) . ?
C3_21^a C4_21^a 1.57(2) . ?
C4_21^a F5_21^a 1.32(2) . ?
C4_21^a F6_21^a 1.33(2) . ?
C4_21^a F7_21^a 1.33(2) . ?
O1_21^b C3_21^b 1.23(2) . ?
O2_21^b C3_21^b 1.25(2) . ?
C3_21^b C4_21^b 1.55(2) . ?
C4_21^b F5_21^b 1.34(2) . ?
C4_21^b F6_21^b 1.31(2) . ?
C4_21^b F7_21^b 1.35(2) . ?

loop_
_geom_torsion_atom_site_label_1
_geom_torsion_atom_site_label_2
_geom_torsion_atom_site_label_3
_geom_torsion_atom_site_label_4
_geom_torsion
_geom_torsion_site_symmetry_1
_geom_torsion_site_symmetry_2
_geom_torsion_site_symmetry_3
_geom_torsion_site_symmetry_4
_geom_torsion_publ_flag
C1A_1 N2A_1 C3A_1 C4A_1 178.4(16) . . . . ?
C1A_1 N2A_1 C7A_1 C6A_1 179.5(15) . . . . ?
N2A_1 C3A_1 C4A_1 C5A_1 1(2) . . . . ?
N2A_1 C3A_1 C4A_1 C8A_1 -178.2(15) . . . . ?
C3A_1 N2A_1 C7A_1 C6A_1 -1(2) . . . . ?
C3A_1 C4A_1 C5A_1 C6A_1 2(2) . . . . ?
C3A_1 C4A_1 C8A_1 O9A_1 16(2) . . . . ?
C3A_1 C4A_1 C8A_1 N31A_1 -173.3(15) . . . . ?
C4A_1 C5A_1 C6A_1 C7A_1 -4(2) . . . . ?
C4A_1 C5A_1 C6A_1 C10A_1 -178.5(15) . . . . ?
C4A_1 C8A_1 N31A_1 C32A_1 -174.6(13) . . . . ?
C5A_1 C4A_1 C8A_1 O9A_1 -162.9(16) . . . . ?
C5A_1 C4A_1 C8A_1 N31A_1 8(2) . . . . ?
C5A_1 C6A_1 C7A_1 N2A_1 4(2) . . . . ?
C5A_1 C6A_1 C10A_1 O11A_1 -150.6(17) . . . . ?
C5A_1 C6A_1 C10A_1 N51A_1 27(2) . . . . ?
C6A_1 C10A_1 N51A_1 C52A_1 179.3(12) . . . . ?
C7A_1 N2A_1 C3A_1 C4A_1 -1(3) . . . . ?
C7A_1 C6A_1 C10A_1 O11A_1 34(2) . . . . ?
C7A_1 C6A_1 C10A_1 N51A_1 -148.1(14) . . . . ?
C8A_1 C4A_1 C5A_1 C6A_1 -179.7(15) . . . . ?
C8A_1 N31A_1 C32A_1 C43A_1 150.8(14) . . . . ?
O9A_1 C8A_1 N31A_1 C32A_1 -4(2) . . . . ?
C10A_1 C6A_1 C7A_1 N2A_1 178.9(14) . . . . ?
C10A_1 N51A_1 C52A_1 C63A_1 148.4(13) . . . . ?
O11A_1 C10A_1 N51A_1 C52A_1 -3(2) . . . . ?
C11A_1 N12A_1 C13A_1 C14A_1 177.9(13) . . . . ?
C11A_1 N12A_1 C17A_1 C16A_1 -176.5(13) . . . . ?
N12A_1 C13A_1 C14A_1 C15A_1 -2(2) . . . . ?
N12A_1 C13A_1 C14A_1 C18A_1 180.0(14) . . . . ?
C13A_1 N12A_1 C17A_1 C16A_1 1(2) . . . . ?
C13A_1 C14A_1 C15A_1 C16A_1 1(2) . . . . ?
C13A_1 C14A_1 C18A_1 O19A_1 26(2) . . . . ?
C13A_1 C14A_1 C18A_1 N33A_1 -154.7(15) . . . . ?
C14A_1 C15A_1 C16A_1 C17A_1 0(2) . . . . ?
C14A_1 C15A_1 C16A_1 C20A_1 171.5(14) . . . . ?
C14A_1 C18A_1 N33A_1 C34A_1 174.4(13) . . . . ?
C15A_1 C14A_1 C18A_1 O19A_1 -152.3(15) . . . . ?
C15A_1 C14A_1 C18A_1 N33A_1 27(2) . . . . ?
C15A_1 C16A_1 C17A_1 N12A_1 -1(2) . . . . ?
C15A_1 C16A_1 C20A_1 O21A_1 -169.8(15) . . . . ?
C15A_1 C16A_1 C20A_1 N53A_1 18(2) . . . . ?
C16A_1 C20A_1 N53A_1 C54A_1 178.2(12) . . . . ?
C17A_1 N12A_1 C13A_1 C14A_1 0(2) . . . . ?
C17A_1 C16A_1 C20A_1 O21A_1 2(2) . . . . ?
C17A_1 C16A_1 C20A_1 N53A_1 -170.2(13) . . . . ?
C18A_1 C14A_1 C15A_1 C16A_1 179.8(14) . . . . ?
C18A_1 N33A_1 C34A_1 C45A_1 164.4(15) . . . . ?
O19A_1 C18A_1 N33A_1 C34A_1 -6(2) . . . . ?
C20A_1 C16A_1 C17A_1 N12A_1 -173.7(12) . . . . ?
C20A_1 N53A_1 C54A_1 C65A_1 132.3(14) . . . . ?
O21A_1 C20A_1 N53A_1 C54A_1 6(2) . . . . ?
C21A_1 N22A_1 C23A_1 C24A_1 176.6(17) . . . . ?
C21A_1 N22A_1 C27A_1 C26A_1 -175.5(15) . . . . ?
N22A_1 C23A_1 C24A_1 C25A_1 3(3) . . . . ?
N22A_1 C23A_1 C24A_1 C28A_1 -175.6(17) . . . . ?
C23A_1 N22A_1 C27A_1 C26A_1 8(2) . . . . ?
C23A_1 C24A_1 C25A_1 C26A_1 -1(3) . . . . ?
C23A_1 C24A_1 C28A_1 O29A_1 11(3) . . . . ?
C23A_1 C24A_1 C28A_1 N35A_1 -173(2) . . . . ?
C24A_1 C25A_1 C26A_1 C27A_1 3(3) . . . . ?
C24A_1 C25A_1 C26A_1 C30A_1 176.5(17) . . . . ?
C24A_1 C28A_1 N35A_1 C36A_1 -178.4(16) . . . . ?
C25A_1 C24A_1 C28A_1 O29A_1 -168(2) . . . . ?
C25A_1 C24A_1 C28A_1 N35A_1 8(3) . . . . ?
C25A_1 C26A_1 C27A_1 N22A_1 -6(3) . . . . ?
C25A_1 C26A_1 C30A_1 O31A_1 -151.6(18) . . . . ?
C25A_1 C26A_1 C30A_1 N55A_1 31(2) . . . . ?
C26A_1 C30A_1 N55A_1 C56A_1 179.2(13) . . . . ?
C27A_1 N22A_1 C23A_1 C24A_1 -7(3) . . . . ?
C27A_1 C26A_1 C30A_1 O31A_1 23(3) . . . . ?
C27A_1 C26A_1 C30A_1 N55A_1 -155.2(15) . . . . ?
C28A_1 C24A_1 C25A_1 C26A_1 177.7(17) . . . . ?
C28A_1 N35A_1 C36A_1 C47A_1 157.5(18) . . . . ?
O29A_1 C28A_1 N35A_1 C36A_1 -3(4) . . . . ?
C30A_1 C26A_1 C27A_1 N22A_1 179.2(15) . . . . ?
C30A_1 N55A_1 C56A_1 C67A_1 143.6(14) . . . . ?
O31A_1 C30A_1 N55A_1 C56A_1 1(2) . . . . ?
N31A_1 C32A_1 C43A_1 C44A_1 103.3(13) . . . . ?
N31A_1 C32A_1 C43A_1 C48A_1 -83.8(15) . . . . ?
C32A_1 C43A_1 C44A_1 C39A_1 -8.4(17) . . . . ?
C32A_1 C43A_1 C44A_1 C45A_1 174.1(11) . . . . ?
C32A_1 C43A_1 C48A_1 C37A_1 11.6(19) . . . . ?
C32A_1 C43A_1 C48A_1 C47A_1 -170.9(12) . . . . ?
N33A_1 C34A_1 C45A_1 C44A_1 -89.7(14) . . . . ?
N33A_1 C34A_1 C45A_1 C46A_1 100.0(14) . . . . ?
C34A_1 C45A_1 C46A_1 C41A_1 -8.3(18) . . . . ?
C34A_1 C45A_1 C46A_1 C47A_1 177.3(11) . . . . ?
N35A_1 C36A_1 C47A_1 C46A_1 -86.5(17) . . . . ?
N35A_1 C36A_1 C47A_1 C48A_1 97.1(16) . . . . ?
C36A_1 C47A_1 C48A_1 C37A_1 -6.9(19) . . . . ?
C36A_1 C47A_1 C48A_1 C43A_1 175.5(12) . . . . ?
C38A_1 C37A_1 C48A_1 C43A_1 -93.5(18) . . . . ?
C38A_1 C37A_1 C48A_1 C47A_1 89.0(17) . . . . ?
C39A_1 C44A_1 C45A_1 C34A_1 6.5(16) . . . . ?
C39A_1 C44A_1 C45A_1 C46A_1 176.7(11) . . . . ?
C40A_1 C39A_1 C44A_1 C43A_1 88.8(14) . . . . ?
C40A_1 C39A_1 C44A_1 C45A_1 -93.8(14) . . . . ?
C41A_1 C46A_1 C47A_1 C36A_1 5.8(19) . . . . ?
C41A_1 C46A_1 C47A_1 C48A_1 -177.9(12) . . . . ?
C42A_1 C41A_1 C46A_1 C45A_1 94.3(16) . . . . ?
C42A_1 C41A_1 C46A_1 C47A_1 -91.5(16) . . . . ?
C43A_1 C44A_1 C45A_1 C34A_1 -176.1(11) . . . . ?
C43A_1 C44A_1 C45A_1 C46A_1 -5.8(17) . . . . ?
C44A_1 C43A_1 C48A_1 C37A_1 -175.6(12) . . . . ?
C44A_1 C43A_1 C48A_1 C47A_1 2.0(19) . . . . ?
C44A_1 C45A_1 C46A_1 C41A_1 -178.6(11) . . . . ?
C44A_1 C45A_1 C46A_1 C47A_1 7.0(18) . . . . ?
C45A_1 C46A_1 C47A_1 C36A_1 -180.0(12) . . . . ?
C45A_1 C46A_1 C47A_1 C48A_1 -4(2) . . . . ?
C46A_1 C47A_1 C48A_1 C37A_1 176.8(12) . . . . ?
C46A_1 C47A_1 C48A_1 C43A_1 -1(2) . . . . ?
C48A_1 C43A_1 C44A_1 C39A_1 178.7(11) . . . . ?
C48A_1 C43A_1 C44A_1 C45A_1 1.3(18) . . . . ?
N51A_1 C52A_1 C63A_1 C64A_1 -83.8(14) . . . . ?
N51A_1 C52A_1 C63A_1 C68A_1 102.2(14) . . . . ?
C52A_1 C63A_1 C64A_1 C59A_1 6.1(17) . . . . ?
C52A_1 C63A_1 C64A_1 C65A_1 -168.9(11) . . . . ?
C52A_1 C63A_1 C68A_1 C57A_1 -4.2(18) . . . . ?
C52A_1 C63A_1 C68A_1 C67A_1 170.1(11) . . . . ?
N53A_1 C54A_1 C65A_1 C64A_1 104.5(13) . . . . ?
N53A_1 C54A_1 C65A_1 C66A_1 -77.4(15) . . . . ?
C54A_1 C65A_1 C66A_1 C61A_1 1.2(17) . . . . ?
C54A_1 C65A_1 C66A_1 C67A_1 -176.7(11) . . . . ?
N55A_1 C56A_1 C67A_1 C66A_1 102.0(15) . . . . ?
N55A_1 C56A_1 C67A_1 C68A_1 -79.9(16) . . . . ?
C56A_1 C67A_1 C68A_1 C57A_1 -2.2(18) . . . . ?
C56A_1 C67A_1 C68A_1 C63A_1 -176.7(12) . . . . ?
C58A_1 C57A_1 C68A_1 C63A_1 86.1(15) . . . . ?
C58A_1 C57A_1 C68A_1 C67A_1 -88.3(16) . . . . ?
C59A_1 C64A_1 C65A_1 C54A_1 -0.2(18) . . . . ?
C59A_1 C64A_1 C65A_1 C66A_1 -178.3(12) . . . . ?
C60A_1 C59A_1 C64A_1 C63A_1 -90.1(15) . . . . ?
C60A_1 C59A_1 C64A_1 C65A_1 84.6(16) . . . . ?
C61A_1 C66A_1 C67A_1 C56A_1 0.1(18) . . . . ?
C61A_1 C66A_1 C67A_1 C68A_1 -178.1(11) . . . . ?
C62A_1 C61A_1 C66A_1 C65A_1 -88.4(14) . . . . ?
C62A_1 C61A_1 C66A_1 C67A_1 89.6(15) . . . . ?
C63A_1 C64A_1 C65A_1 C54A_1 174.4(11) . . . . ?
C63A_1 C64A_1 C65A_1 C66A_1 -3.7(18) . . . . ?
C64A_1 C63A_1 C68A_1 C57A_1 -178.2(11) . . . . ?
C64A_1 C63A_1 C68A_1 C67A_1 -3.9(18) . . . . ?
C64A_1 C65A_1 C66A_1 C61A_1 179.3(10) . . . . ?
C64A_1 C65A_1 C66A_1 C67A_1 1.3(19) . . . . ?
C65A_1 C66A_1 C67A_1 C56A_1 177.9(12) . . . . ?
C65A_1 C66A_1 C67A_1 C68A_1 -0.2(18) . . . . ?
C66A_1 C67A_1 C68A_1 C57A_1 175.9(11) . . . . ?
C66A_1 C67A_1 C68A_1 C63A_1 1.5(18) . . . . ?
C68A_1 C63A_1 C64A_1 C59A_1 -180.0(11) . . . . ?
C68A_1 C63A_1 C64A_1 C65A_1 5.0(18) . . . . ?
C1B_2 N2B_2 C3B_2 C4B_2 179.8(13) . . . . ?
C1B_2 N2B_2 C7B_2 C6B_2 -178.2(13) . . . . ?
N2B_2 C3B_2 C4B_2 C5B_2 -2(2) . . . . ?
N2B_2 C3B_2 C4B_2 C8B_2 -179.1(12) . . . . ?
C3B_2 N2B_2 C7B_2 C6B_2 -1(2) . . . . ?
C3B_2 C4B_2 C5B_2 C6B_2 0(2) . . . . ?
C3B_2 C4B_2 C8B_2 O9B_2 4(2) . . . . ?
C3B_2 C4B_2 C8B_2 N31B_2 -179.1(13) . . . . ?
C4B_2 C5B_2 C6B_2 C7B_2 1(2) . . . . ?
C4B_2 C5B_2 C6B_2 C10B_2 -177.9(13) . . . . ?
C4B_2 C8B_2 N31B_2 C32B_2 -177.9(11) . . . . ?
C5B_2 C4B_2 C8B_2 O9B_2 -173.1(14) . . . . ?
C5B_2 C4B_2 C8B_2 N31B_2 4(2) . . . . ?
C5B_2 C6B_2 C7B_2 N2B_2 -1(2) . . . . ?
C5B_2 C6B_2 C10B_2 O11B_2 -153.7(14) . . . . ?
C5B_2 C6B_2 C10B_2 N51B_2 26(2) . . . . ?
C6B_2 C10B_2 N51B_2 C52B_2 177.3(12) . . . . ?
C7B_2 N2B_2 C3B_2 C4B_2 3(2) . . . . ?
C7B_2 C6B_2 C10B_2 O11B_2 27(2) . . . . ?
C7B_2 C6B_2 C10B_2 N51B_2 -153.0(15) . . . . ?
C8B_2 C4B_2 C5B_2 C6B_2 176.9(13) . . . . ?
C8B_2 N31B_2 C32B_2 C43B_2 139.5(13) . . . . ?
O9B_2 C8B_2 N31B_2 C32B_2 -1(2) . . . . ?
C10B_2 C6B_2 C7B_2 N2B_2 178.2(13) . . . . ?
C10B_2 N51B_2 C52B_2 C63B_2 169.9(13) . . . . ?
O11B_2 C10B_2 N51B_2 C52B_2 -3(2) . . . . ?
C11B_2 N12B_2 C13B_2 C14B_2 178.7(16) . . . . ?
C11B_2 N12B_2 C17B_2 C16B_2 179.6(15) . . . . ?
N12B_2 C13B_2 C14B_2 C15B_2 4(2) . . . . ?
N12B_2 C13B_2 C14B_2 C18B_2 -179.6(14) . . . . ?
C13B_2 N12B_2 C17B_2 C16B_2 1(2) . . . . ?
C13B_2 C14B_2 C15B_2 C16B_2 -4(2) . . . . ?
C13B_2 C14B_2 C18B_2 O19B_2 30(2) . . . . ?
C13B_2 C14B_2 C18B_2 N33B_2 -153.0(14) . . . . ?
C14B_2 C15B_2 C16B_2 C17B_2 2(2) . . . . ?
C14B_2 C15B_2 C16B_2 C20B_2 179.6(15) . . . . ?
C14B_2 C18B_2 N33B_2 C34B_2 179.5(12) . . . . ?
C15B_2 C14B_2 C18B_2 O19B_2 -154.6(17) . . . . ?
C15B_2 C14B_2 C18B_2 N33B_2 23(2) . . . . ?
C15B_2 C16B_2 C17B_2 N12B_2 -1(2) . . . . ?
C15B_2 C16B_2 C20B_2 O21B_2 -160.6(16) . . . . ?
C15B_2 C16B_2 C20B_2 N53B_2 11(2) . . . . ?
C16B_2 C20B_2 N53B_2 C54B_2 -174.7(12) . . . . ?
C17B_2 N12B_2 C13B_2 C14B_2 -3(2) . . . . ?
C17B_2 C16B_2 C20B_2 O21B_2 17(2) . . . . ?
C17B_2 C16B_2 C20B_2 N53B_2 -171.1(14) . . . . ?
C18B_2 C14B_2 C15B_2 C16B_2 -179.5(15) . . . . ?
C18B_2 N33B_2 C34B_2 C45B_2 146.1(13) . . . . ?
O19B_2 C18B_2 N33B_2 C34B_2 -3(2) . . . . ?
C20B_2 C16B_2 C17B_2 N12B_2 -178.5(14) . . . . ?
C20B_2 N53B_2 C54B_2 C65B_2 154.4(13) . . . . ?
C21B_2 N22B_2 C23B_2 C24B_2 -176.1(16) . . . . ?
C21B_2 N22B_2 C27B_2 C26B_2 179.2(16) . . . . ?
O21B_2 C20B_2 N53B_2 C54B_2 -2(2) . . . . ?
N22B_2 C23B_2 C24B_2 C25B_2 -5(2) . . . . ?
N22B_2 C23B_2 C24B_2 C28B_2 176.4(16) . . . . ?
C23B_2 N22B_2 C27B_2 C26B_2 -3(3) . . . . ?
C23B_2 C24B_2 C25B_2 C26B_2 1(3) . . . . ?
C23B_2 C24B_2 C28B_2 O29B_2 22(2) . . . . ?
C23B_2 C24B_2 C28B_2 N35B_2 -158.9(16) . . . . ?
C24B_2 C25B_2 C26B_2 C27B_2 2(3) . . . . ?
C24B_2 C25B_2 C26B_2 C30B_2 179.2(16) . . . . ?
C24B_2 C28B_2 N35B_2 C36B_2 -179.1(13) . . . . ?
C25B_2 C24B_2 C28B_2 O29B_2 -155.9(17) . . . . ?
C25B_2 C24B_2 C28B_2 N35B_2 23(3) . . . . ?
C25B_2 C26B_2 C27B_2 N22B_2 -1(2) . . . . ?
C25B_2 C26B_2 C30B_2 O31B_2 -155.9(18) . . . . ?
C25B_2 C26B_2 C30B_2 N55B_2 14(3) . . . . ?
C26B_2 C30B_2 N55B_2 C56B_2 -178.0(12) . . . . ?
C27B_2 N22B_2 C23B_2 C24B_2 6(3) . . . . ?
C27B_2 C26B_2 C30B_2 O31B_2 22(2) . . . . ?
C27B_2 C26B_2 C30B_2 N55B_2 -168.1(16) . . . . ?
C28B_2 C24B_2 C25B_2 C26B_2 179.6(17) . . . . ?
C28B_2 N35B_2 C36B_2 C47B_2 146.5(14) . . . . ?
O29B_2 C28B_2 N35B_2 C36B_2 -1(3) . . . . ?
C30B_2 C26B_2 C27B_2 N22B_2 -178.8(14) . . . . ?
C30B_2 N55B_2 C56B_2 C67B_2 154.6(14) . . . . ?
O31B_2 C30B_2 N55B_2 C56B_2 -9(2) . . . . ?
N31B_2 C32B_2 C43B_2 C44B_2 105.4(14) . . . . ?
N31B_2 C32B_2 C43B_2 C48B_2 -76.4(14) . . . . ?
C32B_2 C43B_2 C44B_2 C39B_2 -2.1(18) . . . . ?
C32B_2 C43B_2 C44B_2 C45B_2 177.0(11) . . . . ?
C32B_2 C43B_2 C48B_2 C37B_2 -1.8(17) . . . . ?
C32B_2 C43B_2 C48B_2 C47B_2 -177.0(11) . . . . ?
N33B_2 C34B_2 C45B_2 C44B_2 -79.0(16) . . . . ?
N33B_2 C34B_2 C45B_2 C46B_2 106.6(14) . . . . ?
C34B_2 C45B_2 C46B_2 C41B_2 -5.5(18) . . . . ?
C34B_2 C45B_2 C46B_2 C47B_2 174.4(11) . . . . ?
N35B_2 C36B_2 C47B_2 C46B_2 -82.6(15) . . . . ?
N35B_2 C36B_2 C47B_2 C48B_2 100.5(14) . . . . ?
C36B_2 C47B_2 C48B_2 C37B_2 1.2(18) . . . . ?
C36B_2 C47B_2 C48B_2 C43B_2 176.4(11) . . . . ?
C38B_2 C37B_2 C48B_2 C43B_2 -88.5(14) . . . . ?
C38B_2 C37B_2 C48B_2 C47B_2 86.7(15) . . . . ?
C39B_2 C44B_2 C45B_2 C34B_2 5.3(17) . . . . ?
C39B_2 C44B_2 C45B_2 C46B_2 179.6(11) . . . . ?
C40B_2 C39B_2 C44B_2 C43B_2 86.3(15) . . . . ?
C40B_2 C39B_2 C44B_2 C45B_2 -92.8(15) . . . . ?
C41B_2 C46B_2 C47B_2 C36B_2 2.9(18) . . . . ?
C41B_2 C46B_2 C47B_2 C48B_2 179.9(11) . . . . ?
C42B_2 C41B_2 C46B_2 C45B_2 89.0(14) . . . . ?
C42B_2 C41B_2 C46B_2 C47B_2 -90.9(15) . . . . ?
C43B_2 C44B_2 C45B_2 C34B_2 -173.8(11) . . . . ?
C43B_2 C44B_2 C45B_2 C46B_2 0.5(19) . . . . ?
C44B_2 C43B_2 C48B_2 C37B_2 176.4(11) . . . . ?
C44B_2 C43B_2 C48B_2 C47B_2 1.2(19) . . . . ?
C44B_2 C45B_2 C46B_2 C41B_2 -179.9(12) . . . . ?
C44B_2 C45B_2 C46B_2 C47B_2 0.1(19) . . . . ?
C45B_2 C46B_2 C47B_2 C36B_2 -177.1(11) . . . . ?
C45B_2 C46B_2 C47B_2 C48B_2 -0.1(18) . . . . ?
C46B_2 C47B_2 C48B_2 C37B_2 -175.7(11) . . . . ?
C46B_2 C47B_2 C48B_2 C43B_2 -0.5(19) . . . . ?
C48B_2 C43B_2 C44B_2 C39B_2 179.8(11) . . . . ?
C48B_2 C43B_2 C44B_2 C45B_2 -1.2(19) . . . . ?
N51B_2 C52B_2 C63B_2 C64B_2 -91.0(13) . . . . ?
N51B_2 C52B_2 C63B_2 C68B_2 94.5(15) . . . . ?
C52B_2 C63B_2 C64B_2 C59B_2 5.3(17) . . . . ?
C52B_2 C63B_2 C64B_2 C65B_2 -176.1(11) . . . . ?
C52B_2 C63B_2 C68B_2 C57B_2 -5.7(18) . . . . ?
C52B_2 C63B_2 C68B_2 C67B_2 174.2(12) . . . . ?
N53B_2 C54B_2 C65B_2 C64B_2 100.1(15) . . . . ?
N53B_2 C54B_2 C65B_2 C66B_2 -86.7(15) . . . . ?
C54B_2 C65B_2 C66B_2 C61B_2 12.1(18) . . . . ?
C54B_2 C65B_2 C66B_2 C67B_2 -169.5(11) . . . . ?
N55B_2 C56B_2 C67B_2 C66B_2 92.8(15) . . . . ?
N55B_2 C56B_2 C67B_2 C68B_2 -85.9(15) . . . . ?
C56B_2 C67B_2 C68B_2 C57B_2 2.1(19) . . . . ?
C56B_2 C67B_2 C68B_2 C63B_2 -177.8(11) . . . . ?
C58B_2 C57B_2 C68B_2 C63B_2 90.4(15) . . . . ?
C58B_2 C57B_2 C68B_2 C67B_2 -89.5(16) . . . . ?
C59B_2 C64B_2 C65B_2 C54B_2 -8.9(18) . . . . ?
C59B_2 C64B_2 C65B_2 C66B_2 178.2(12) . . . . ?
C60B_2 C59B_2 C64B_2 C63B_2 -91.2(14) . . . . ?
C60B_2 C59B_2 C64B_2 C65B_2 90.3(15) . . . . ?
C61B_2 C66B_2 C67B_2 C56B_2 -5.6(19) . . . . ?
C61B_2 C66B_2 C67B_2 C68B_2 173.2(12) . . . . ?
C62B_2 C61B_2 C66B_2 C65B_2 -93.8(16) . . . . ?
C62B_2 C61B_2 C66B_2 C67B_2 87.9(16) . . . . ?
C63B_2 C64B_2 C65B_2 C54B_2 172.5(11) . . . . ?
C63B_2 C64B_2 C65B_2 C66B_2 -0.3(19) . . . . ?
C64B_2 C63B_2 C68B_2 C57B_2 -179.9(11) . . . . ?
C64B_2 C63B_2 C68B_2 C67B_2 0.0(19) . . . . ?
C64B_2 C65B_2 C66B_2 C61B_2 -174.7(12) . . . . ?
C64B_2 C65B_2 C66B_2 C67B_2 4(2) . . . . ?
C65B_2 C66B_2 C67B_2 C56B_2 176.1(12) . . . . ?
C65B_2 C66B_2 C67B_2 C68B_2 -5.2(19) . . . . ?
C66B_2 C67B_2 C68B_2 C57B_2 -176.6(12) . . . . ?
C66B_2 C67B_2 C68B_2 C63B_2 3.5(19) . . . . ?
C68B_2 C63B_2 C64B_2 C59B_2 179.9(11) . . . . ?
C68B_2 C63B_2 C64B_2 C65B_2 -1.5(18) . . . . ?
O1_11 C3_11 C4_11 F5_11 -0.5(15) . . . . ?
O1_11 C3_11 C4_11 F6_11 113.2(13) . . . . ?
O1_11 C3_11 C4_11 F7_11 -130.2(14) . . . . ?
O2_11 C3_11 C4_11 F5_11 179.4(15) . . . . ?
O2_11 C3_11 C4_11 F6_11 -66.9(13) . . . . ?
O2_11 C3_11 C4_11 F7_11 49.8(14) . . . . ?
O1_12 C3_12 C4_12 F5_12 -5.4(16) . . . . ?
O1_12 C3_12 C4_12 F6_12 116.7(14) . . . . ?
O1_12 C3_12 C4_12 F7_12 -125.4(14) . . . . ?
O2_12 C3_12 C4_12 F5_12 174.6(15) . . . . ?
O2_12 C3_12 C4_12 F6_12 -63.4(14) . . . . ?
O2_12 C3_12 C4_12 F7_12 54.5(14) . . . . ?
O1_13 C3_13 C4_13 F5_13 67.2(15) . . . . ?
O1_13 C3_13 C4_13 F6_13 -165.1(14) . . . . ?
O1_13 C3_13 C4_13 F7_13 -48.0(14) . . . . ?
O2_13 C3_13 C4_13 F5_13 -112.8(15) . . . . ?
O2_13 C3_13 C4_13 F6_13 14.9(15) . . . . ?
O2_13 C3_13 C4_13 F7_13 132.0(14) . . . . ?
O1_14 C3_14 C4_14 F5_14 133.1(14) . . . . ?
O1_14 C3_14 C4_14 F6_14 -110.0(15) . . . . ?
O1_14 C3_14 C4_14 F7_14 15.1(15) . . . . ?
O2_14 C3_14 C4_14 F5_14 -46.8(14) . . . . ?
O2_14 C3_14 C4_14 F6_14 70.0(15) . . . . ?
O2_14 C3_14 C4_14 F7_14 -164.8(15) . . . . ?
O1_15 C3_15 C4_15 F5_15 -159.5(18) . . . . ?
O1_15 C3_15 C4_15 F6_15 87(2) . . . . ?
O1_15 C3_15 C4_15 F7_15 -46(2) . . . . ?
O2_15 C3_15 C4_15 F5_15 20.5(18) . . . . ?
O2_15 C3_15 C4_15 F6_15 -93(2) . . . . ?
O2_15 C3_15 C4_15 F7_15 134(2) . . . . ?
O1_16 C3_16 C4_16 F5_16 -42(2) . . . . ?
O1_16 C3_16 C4_16 F6_16 84(2) . . . . ?
O1_16 C3_16 C4_16 F7_16 -159.2(19) . . . . ?
O2_16 C3_16 C4_16 F5_16 138(2) . . . . ?
O2_16 C3_16 C4_16 F6_16 -96(2) . . . . ?
O2_16 C3_16 C4_16 F7_16 20.8(19) . . . . ?
O1_17 C3_17 C4_17 F5_17^b 119.3(16) . . . . ?
O1_17 C3_17 C4_17 F5_17^a -178(2) . . . . ?
O1_17 C3_17 C4_17 F6_17^b -127.5(19) . . . . ?
O1_17 C3_17 C4_17 F6_17^a -64.0(16) . . . . ?
O1_17 C3_17 C4_17 F7_17^a 50(2) . . . . ?
O1_17 C3_17 C4_17 F7_17^b 5(2) . . . . ?
O2_17 C3_17 C4_17 F5_17^b -60.8(16) . . . . ?
O2_17 C3_17 C4_17 F5_17^a 2(2) . . . . ?
O2_17 C3_17 C4_17 F6_17^b 52.5(19) . . . . ?
O2_17 C3_17 C4_17 F6_17^a 116.0(16) . . . . ?
O2_17 C3_17 C4_17 F7_17^a -131(2) . . . . ?
O2_17 C3_17 C4_17 F7_17^b -175(2) . . . . ?
O1_18 C3_18 C4_18 F5_18^b -166.1(18) . . . . ?
O1_18 C3_18 C4_18 F5_18^a 125.3(16) . . . . ?
O1_18 C3_18 C4_18 F6_18^b -54.3(16) . . . . ?
O1_18 C3_18 C4_18 F6_18^a -118(2) . . . . ?
O1_18 C3_18 C4_18 F7_18^a 12(2) . . . . ?
O1_18 C3_18 C4_18 F7_18^b 62(2) . . . . ?
O2_18 C3_18 C4_18 F5_18^b 13.8(18) . . . . ?
O2_18 C3_18 C4_18 F5_18^a -54.8(16) . . . . ?
O2_18 C3_18 C4_18 F6_18^b 125.7(16) . . . . ?
O2_18 C3_18 C4_18 F6_18^a 62(2) . . . . ?
O2_18 C3_18 C4_18 F7_18^a -168(2) . . . . ?
O2_18 C3_18 C4_18 F7_18^b -118(2) . . . . ?
O1_19 C3_19 C4_19 F5_19^b 175(2) . . . . ?
O1_19 C3_19 C4_19 F5_19^a -104(2) . . . . ?
O1_19 C3_19 C4_19 F6_19^b -62(2) . . . . ?
O1_19 C3_19 C4_19 F6_19^a 22(2) . . . . ?
O1_19 C3_19 C4_19 F7_19^a 140.0(19) . . . . ?
O1_19 C3_19 C4_19 F7_19^b 53(2) . . . . ?
O2_19 C3_19 C4_19 F5_19^b -5(2) . . . . ?
O2_19 C3_19 C4_19 F5_19^a 76(2) . . . . ?
O2_19 C3_19 C4_19 F6_19^b 118(2) . . . . ?
O2_19 C3_19 C4_19 F6_19^a -158(2) . . . . ?
O2_19 C3_19 C4_19 F7_19^a -39.9(19) . . . . ?
O2_19 C3_19 C4_19 F7_19^b -127(2) . . . . ?
O1_20^a C3_20^a C4_20^a F5_20^a 85(3) . . . . ?
O1_20^a C3_20^a C4_20^a F6_20^a -161(3) . . . . ?
O1_20^a C3_20^a C4_20^a F7_20^a -31(3) . . . . ?
O2_20^a C3_20^a C4_20^a F5_20^a -95(3) . . . . ?
O2_20^a C3_20^a C4_20^a F6_20^a 19(3) . . . . ?
O2_20^a C3_20^a C4_20^a F7_20^a 149(3) . . . . ?
O1_20^b C3_20^b C4_20^b F5_20^b 45(3) . . . . ?
O1_20^b C3_20^b C4_20^b F6_20^b 167(3) . . . . ?
O1_20^b C3_20^b C4_20^b F7_20^b -67(3) . . . . ?
O2_20^b C3_20^b C4_20^b F5_20^b -135(3) . . . . ?
O2_20^b C3_20^b C4_20^b F6_20^b -13(3) . . . . ?
O2_20^b C3_20^b C4_20^b F7_20^b 113(3) . . . . ?
O1_21^a C3_21^a C4_21^a F5_21^a -113(3) . . . . ?
O1_21^a C3_21^a C4_21^a F6_21^a 128(3) . . . . ?
O1_21^a C3_21^a C4_21^a F7_21^a 4(3) . . . . ?
O2_21^a C3_21^a C4_21^a F5_21^a 67(3) . . . . ?
O2_21^a C3_21^a C4_21^a F6_21^a -52(3) . . . . ?
O2_21^a C3_21^a C4_21^a F7_21^a -176(3) . . . . ?
O1_21^b C3_21^b C4_21^b F5_21^b 90(4) . . . . ?
O1_21^b C3_21^b C4_21^b F6_21^b -38(5) . . . . ?
O1_21^b C3_21^b C4_21^b F7_21^b -158(4) . . . . ?
O2_21^b C3_21^b C4_21^b F5_21^b -90(4) . . . . ?
O2_21^b C3_21^b C4_21^b F6_21^b 142(5) . . . . ?
O2_21^b C3_21^b C4_21^b F7_21^b 22(4) . . . . ?

loop_
_smtbx_masks_void_nr
_smtbx_masks_void_average_x
_smtbx_masks_void_average_y
_smtbx_masks_void_average_z
_smtbx_masks_void_volume
_smtbx_masks_void_count_electrons
_smtbx_masks_void_content
1 -0.953 -0.679 -0.555 2922.1 522.1 ?
2 -0.023 0.163 0.168 4.8 0.0 ?
3 0.045 0.297 0.116 23.6 0.0 ?
4 -0.045 0.703 0.884 23.6 0.0 ?
5 0.023 0.837 0.832 4.8 0.0 ?
6 0.200 0.000 0.811 0.0 0.0 ?
7 0.311 0.325 0.611 0.0 0.0 ?
8 0.333 0.325 0.433 0.0 0.0 ?
9 0.333 0.850 0.122 0.0 0.0 ?
10 0.356 0.163 0.311 0.0 0.0 ?
11 0.378 0.163 0.300 0.0 0.0 ?
12 0.378 0.725 0.622 0.0 0.0 ?
13 0.491 0.738 0.988 5.2 0.0 ?
14 0.509 0.262 0.012 5.2 0.0 ?
15 0.622 0.275 0.378 0.0 0.0 ?
16 0.622 0.838 0.700 0.0 0.0 ?
17 0.644 0.838 0.689 0.0 0.0 ?
18 0.667 0.150 0.878 0.0 0.0 ?
19 0.667 0.675 0.567 0.0 0.0 ?
20 0.689 0.675 0.389 0.0 0.0 ?
21 0.800 0.000 0.189 0.0 0.0 ?
